data_4065244
loop_
_publ_author_name
'Phillips, Andrew D.'
'Thommes, Katrin'
'Scopelliti, Rosario'
'Gandolfi, Claudio'
'Albrecht, Martin'
'Severin, Kay'
'Schreiber, Dominique F.'
'Dyson, Paul J.'

_publ_section_title
;
 Modulating the Steric, Electronic, and Catalytic Properties of Cp*
 Ruthenium Half-Sandwich Complexes with \b-Diketiminato Ligands
;
_journal_issue 22
_journal_name_full Organometallics
_journal_page_first 6119
_journal_paper_doi 10.1021/om2006479
_journal_volume 30
_journal_year 2011
_chemical_formula_moiety 'C31 H28 Cl F12 N2 Ru'
_chemical_formula_sum 'C31 H28 Cl F12 N2 Ru'
_chemical_formula_weight 793.07
_chemical_name_common Cp*RuCl((3,5-(CF3)2C6H3NCMe)2CH)
_chemical_name_systematic
; 
 ? 
;
_space_group_IT_number 29
_symmetry_cell_setting orthorhombic
_symmetry_space_group_name_Hall 'P 2c -2ac'
_symmetry_space_group_name_H-M 'P c a 21'
_atom_sites_solution_hydrogens geom
_atom_sites_solution_primary direct
_atom_sites_solution_secondary difmap
_audit_creation_method SHELXL-97
_cell_angle_alpha 90.00
_cell_angle_beta 90.00
_cell_angle_gamma 90.00
_cell_formula_units_Z 16
_cell_length_a 30.7359(4)
_cell_length_b 27.2804(3)
_cell_length_c 15.0300(2)
_cell_measurement_reflns_used 57279
_cell_measurement_temperature 103(2)
_cell_measurement_theta_max 28.7587
_cell_measurement_theta_min 2.6101
_cell_volume 12602.5(3)
_computing_cell_refinement
;
CrysAlisPro, Oxford Diffraction Ltd.,
Version 1.171.33.52 (release 06-11-2009 CrysAlis171 .NET)
(compiled Nov  6 2009,16:24:50)
;
_computing_data_collection
;
CrysAlisPro, Oxford Diffraction Ltd.,
Version 1.171.33.52 (release 06-11-2009 CrysAlis171 .NET)
(compiled Nov  6 2009,16:24:50)
;
_computing_data_reduction
;
CrysAlisPro, Oxford Diffraction Ltd.,
Version 1.171.33.52 (release 06-11-2009 CrysAlis171 .NET)
(compiled Nov  6 2009,16:24:50)
;
_computing_molecular_graphics 'ORTEP-3 for windows 2.02 (Farrugia, 2008)'
_computing_publication_material 'WinGX 1.80.05 (Farrugia, 2009)'
_computing_structure_refinement 'SHELXL-97 (Sheldrick G.M., 2008)'
_computing_structure_solution 'SHELXS-97 (Sheldrick G.M., 2008)'
_diffrn_ambient_temperature 103(2)
_diffrn_detector_area_resol_mean 8.2812
_diffrn_measured_fraction_theta_full 0.998
_diffrn_measured_fraction_theta_max 0.998
_diffrn_measurement_device_type 'Xcalibur, Sapphire2, large Be window'
_diffrn_measurement_method '\w and \p scans'
_diffrn_radiation_monochromator graphite
_diffrn_radiation_source 'Enhance (Mo) X-ray Source'
_diffrn_radiation_type 'Mo K\a'
_diffrn_radiation_wavelength 0.71073
_diffrn_reflns_av_R_equivalents 0.0244
_diffrn_reflns_av_sigmaI/netI 0.0166
_diffrn_reflns_limit_h_max 36
_diffrn_reflns_limit_h_min -31
_diffrn_reflns_limit_k_max 32
_diffrn_reflns_limit_k_min -29
_diffrn_reflns_limit_l_max 17
_diffrn_reflns_limit_l_min -17
_diffrn_reflns_number 102336
_diffrn_reflns_theta_full 25.00
_diffrn_reflns_theta_max 25.00
_diffrn_reflns_theta_min 2.62
_exptl_absorpt_coefficient_mu 0.679
_exptl_absorpt_correction_T_max 1.00000
_exptl_absorpt_correction_T_min 0.81391
_exptl_absorpt_correction_type multi-scan
_exptl_absorpt_process_details
;
CrysAlis RED, Oxford Diffraction Ltd.,
Version 1.171.32.5 (release 08-05-2007 CrysAlis171 .NET)
(compiled May  8 2007,13:10:02)
Empirical absorption correction using spherical harmonics,
 implemented in SCALE3 ABSPACK scaling algorithm.
;
_exptl_crystal_colour blue
_exptl_crystal_density_diffrn 1.672
_exptl_crystal_density_method 'not measured'
_exptl_crystal_description block
_exptl_crystal_F_000 6352
_exptl_crystal_size_max 0.32
_exptl_crystal_size_mid 0.26
_exptl_crystal_size_min 0.24
_refine_diff_density_max 0.649
_refine_diff_density_min -0.599
_refine_diff_density_rms 0.073
_refine_ls_abs_structure_details 'Flack H D (1983), Acta Cryst. A39, 876-881'
_refine_ls_abs_structure_Flack 0.00(2)
_refine_ls_extinction_method none
_refine_ls_goodness_of_fit_ref 1.188
_refine_ls_hydrogen_treatment constr
_refine_ls_matrix_type full
_refine_ls_number_parameters 1780
_refine_ls_number_reflns 21963
_refine_ls_number_restraints 83
_refine_ls_restrained_S_all 1.199
_refine_ls_R_factor_all 0.0401
_refine_ls_R_factor_gt 0.0342
_refine_ls_shift/su_max 0.007
_refine_ls_shift/su_mean 0.000
_refine_ls_structure_factor_coef Fsqd
_refine_ls_weighting_details 'calc w=1/[\s^2^(Fo^2^)+(0.0114P)^2^+30.6950P] where P=(Fo^2^+2Fc^2^)/3'
_refine_ls_weighting_scheme calc
_refine_ls_wR_factor_gt 0.0740
_refine_ls_wR_factor_ref 0.0772
_reflns_number_gt 20014
_reflns_number_total 21963
_reflns_threshold_expression I>2/s(I)
_cod_data_source_file om2006479_si_001.cif
_cod_data_source_block adp471
_cod_original_sg_symbol_H-M 'P c a 2 1'
_cod_database_code 4065244

loop_
_symmetry_equiv_pos_as_xyz
'x, y, z'
'-x, -y, z+1/2'
'x+1/2, -y, z'
'-x+1/2, y, z+1/2'

loop_
_atom_site_label
_atom_site_type_symbol
_atom_site_fract_x
_atom_site_fract_y
_atom_site_fract_z
_atom_site_U_iso_or_equiv
_atom_site_adp_type
_atom_site_occupancy
_atom_site_symmetry_multiplicity
_atom_site_calc_flag
_atom_site_refinement_flags
_atom_site_disorder_assembly
_atom_site_disorder_group
C1 C 0.07212(16) 0.60472(17) 0.1887(4) 0.0177(11) Uani 1 1 d . . .
C2 C 0.04783(17) 0.63932(19) 0.1432(4) 0.0209(12) Uani 1 1 d . . .
H2 H 0.0293 0.6295 0.0960 0.025 Uiso 1 1 calc R . .
C3 C 0.05064(17) 0.68765(19) 0.1665(4) 0.0236(12) Uani 1 1 d . . .
C4 C 0.07802(15) 0.70363(18) 0.2347(4) 0.0234(12) Uani 1 1 d . . .
H4 H 0.0801 0.7374 0.2496 0.028 Uiso 1 1 calc R . .
C5 C 0.10223(17) 0.66845(18) 0.2802(4) 0.0214(12) Uani 1 1 d . . .
C6 C 0.09926(16) 0.61945(18) 0.2583(4) 0.0208(11) Uani 1 1 d . . .
H6 H 0.1156 0.5958 0.2905 0.025 Uiso 1 1 calc R . .
C7 C 0.0225(2) 0.7237(2) 0.1192(5) 0.0363(15) Uani 1 1 d . . .
C8 C 0.1325(2) 0.6834(2) 0.3539(5) 0.0377(16) Uani 1 1 d . . .
C9 C 0.09341(16) 0.54214(19) 0.0900(4) 0.0149(12) Uani 1 1 d . . .
C10 C 0.11820(17) 0.58145(18) 0.0401(4) 0.0216(12) Uani 1 1 d . . .
H10A H 0.0976 0.6048 0.0140 0.032 Uiso 1 1 calc R . .
H10B H 0.1355 0.5663 -0.0073 0.032 Uiso 1 1 calc R . .
H10C H 0.1376 0.5987 0.0813 0.032 Uiso 1 1 calc R . .
C11 C 0.09726(19) 0.4946(2) 0.0598(5) 0.0199(13) Uani 1 1 d . . .
H11 H 0.1137 0.4910 0.0068 0.024 Uiso 1 1 calc R . .
C12 C 0.08115(17) 0.45176(19) 0.0941(5) 0.0182(12) Uani 1 1 d . . .
C13 C 0.04430(16) 0.40177(17) 0.1958(4) 0.0170(11) Uani 1 1 d . . .
C14 C 0.09455(19) 0.40515(19) 0.0480(5) 0.0236(13) Uani 1 1 d . . .
H14A H 0.1098 0.3839 0.0903 0.035 Uiso 1 1 calc R . .
H14B H 0.1139 0.4130 -0.0017 0.035 Uiso 1 1 calc R . .
H14C H 0.0686 0.3883 0.0256 0.035 Uiso 1 1 calc R . .
C15 C 0.01177(18) 0.37559(19) 0.1526(4) 0.0239(12) Uani 1 1 d . . .
H15 H -0.0034 0.3899 0.1040 0.029 Uiso 1 1 calc R . .
C16 C 0.00159(18) 0.3285(2) 0.1808(4) 0.0272(13) Uani 1 1 d . A .
C17 C 0.02214(17) 0.30710(19) 0.2526(5) 0.0292(12) Uani 1 1 d . . .
H17 H 0.0145 0.2751 0.2718 0.035 Uiso 1 1 calc R . .
C18 C 0.05455(18) 0.33388(19) 0.2964(4) 0.0234(12) Uani 1 1 d . . .
C19 C 0.06507(16) 0.38103(18) 0.2692(4) 0.0207(12) Uani 1 1 d . . .
H19 H 0.0865 0.3992 0.3007 0.025 Uiso 1 1 calc R . .
C20 C -0.0344(2) 0.3020(2) 0.1322(5) 0.0396(16) Uani 1 1 d DU . .
C21 C 0.0771(2) 0.3120(2) 0.3748(5) 0.0370(16) Uani 1 1 d . . .
C22 C 0.00568(17) 0.5184(2) 0.3828(4) 0.0205(12) Uani 1 1 d . . .
C23 C -0.01125(18) 0.47576(19) 0.3425(4) 0.0207(12) Uani 1 1 d . . .
C24 C -0.03252(17) 0.4895(2) 0.2638(5) 0.0212(13) Uani 1 1 d . . .
C25 C -0.02767(15) 0.54143(17) 0.2526(5) 0.0176(10) Uani 1 1 d . . .
C26 C -0.00501(17) 0.55971(18) 0.3278(4) 0.0185(11) Uani 1 1 d . . .
C27 C 0.02690(19) 0.5216(2) 0.4717(5) 0.0312(13) Uani 1 1 d . . .
H27A H 0.0054 0.5148 0.5182 0.047 Uiso 1 1 calc R . .
H27B H 0.0388 0.5546 0.4802 0.047 Uiso 1 1 calc R . .
H27C H 0.0505 0.4974 0.4753 0.047 Uiso 1 1 calc R . .
C28 C -0.0131(2) 0.4268(2) 0.3889(5) 0.0395(16) Uani 1 1 d . . .
H28A H -0.0325 0.4290 0.4405 0.059 Uiso 1 1 calc R . .
H28B H 0.0162 0.4176 0.4087 0.059 Uiso 1 1 calc R . .
H28C H -0.0242 0.4019 0.3476 0.059 Uiso 1 1 calc R . .
C29 C -0.06050(18) 0.4581(2) 0.2063(5) 0.0286(14) Uani 1 1 d . . .
H29A H -0.0538 0.4235 0.2174 0.043 Uiso 1 1 calc R . .
H29B H -0.0550 0.4658 0.1436 0.043 Uiso 1 1 calc R . .
H29C H -0.0912 0.4643 0.2201 0.043 Uiso 1 1 calc R . .
C30 C -0.04961(18) 0.5720(2) 0.1830(5) 0.0308(14) Uani 1 1 d . . .
H30A H -0.0431 0.5586 0.1239 0.046 Uiso 1 1 calc R . .
H30B H -0.0390 0.6058 0.1867 0.046 Uiso 1 1 calc R . .
H30C H -0.0811 0.5715 0.1927 0.046 Uiso 1 1 calc R . .
C31 C 0.0001(2) 0.6127(2) 0.3528(5) 0.0398(16) Uani 1 1 d . . .
H31A H -0.0245 0.6229 0.3899 0.060 Uiso 1 1 calc R . .
H31B H 0.0009 0.6328 0.2988 0.060 Uiso 1 1 calc R . .
H31C H 0.0272 0.6171 0.3861 0.060 Uiso 1 1 calc R . .
C32 C 0.30480(17) 0.58659(18) 0.1975(4) 0.0196(12) Uani 1 1 d . . .
C33 C 0.27468(17) 0.61586(17) 0.1554(4) 0.0218(12) Uani 1 1 d . . .
H33 H 0.2574 0.6030 0.1084 0.026 Uiso 1 1 calc R . .
C34 C 0.2696(2) 0.66519(19) 0.1826(4) 0.0347(15) Uani 1 1 d . B .
C35 C 0.2962(2) 0.68411(19) 0.2473(5) 0.0423(16) Uani 1 1 d . . .
H35 H 0.2937 0.7176 0.2641 0.051 Uiso 1 1 calc R . .
C36 C 0.3264(2) 0.6547(2) 0.2877(4) 0.0310(14) Uani 1 1 d . . .
C37 C 0.33053(18) 0.60551(18) 0.2637(4) 0.0252(13) Uani 1 1 d . . .
H37 H 0.3511 0.5852 0.2931 0.030 Uiso 1 1 calc R . .
C38 C 0.2355(3) 0.6961(2) 0.1380(6) 0.057(2) Uani 1 1 d . . .
C39 C 0.3540(2) 0.6761(2) 0.3590(5) 0.0427(17) Uani 1 1 d . . .
C40 C 0.33578(17) 0.53254(18) 0.0939(5) 0.0170(12) Uani 1 1 d . . .
C41 C 0.35328(19) 0.5779(2) 0.0476(5) 0.0263(14) Uani 1 1 d . . .
H41A H 0.3289 0.5983 0.0276 0.039 Uiso 1 1 calc R . .
H41B H 0.3708 0.5680 -0.0038 0.039 Uiso 1 1 calc R . .
H41C H 0.3714 0.5966 0.0892 0.039 Uiso 1 1 calc R . .
C42 C 0.34698(18) 0.4883(2) 0.0581(5) 0.0182(13) Uani 1 1 d . . .
H42 H 0.3630 0.4901 0.0041 0.022 Uiso 1 1 calc R . .
C43 C 0.33866(17) 0.44129(19) 0.0883(4) 0.0174(12) Uani 1 1 d . . .
C44 C 0.35822(18) 0.40009(19) 0.0361(4) 0.0244(13) Uani 1 1 d . . .
H44A H 0.3776 0.3810 0.0746 0.037 Uiso 1 1 calc R . .
H44B H 0.3749 0.4134 -0.0140 0.037 Uiso 1 1 calc R . .
H44C H 0.3350 0.3788 0.0135 0.037 Uiso 1 1 calc R . .
C45 C 0.31077(17) 0.38237(18) 0.1861(4) 0.0200(12) Uani 1 1 d . . .
C46 C 0.28190(17) 0.35122(19) 0.1411(4) 0.0247(13) Uani 1 1 d . . .
H46 H 0.2643 0.3639 0.0944 0.030 Uiso 1 1 calc R . .
C47 C 0.2788(2) 0.3027(2) 0.1639(5) 0.0396(16) Uani 1 1 d . C .
C48 C 0.3046(2) 0.2833(2) 0.2295(5) 0.0482(19) Uani 1 1 d . . .
H48 H 0.3030 0.2494 0.2433 0.058 Uiso 1 1 calc R . .
C49 C 0.33311(18) 0.3139(2) 0.2761(4) 0.0317(14) Uani 1 1 d . . .
C50 C 0.33563(16) 0.36309(17) 0.2542(5) 0.0237(11) Uani 1 1 d . . .
H50 H 0.3547 0.3839 0.2865 0.028 Uiso 1 1 calc R . .
C51 C 0.2443(4) 0.2731(3) 0.1175(8) 0.077(4) Uani 1 1 d . . .
C52 C 0.3608(3) 0.2954(3) 0.3511(7) 0.060(2) Uani 1 1 d . . .
C53 C 0.25660(18) 0.4784(2) 0.3851(4) 0.0295(14) Uani 1 1 d . . .
C54 C 0.24205(17) 0.4375(2) 0.3353(4) 0.0240(12) Uani 1 1 d . . .
C55 C 0.21932(16) 0.45673(19) 0.2589(4) 0.0199(11) Uani 1 1 d . . .
C56 C 0.22012(18) 0.5087(2) 0.2666(4) 0.0220(13) Uani 1 1 d . . .
C57 C 0.24344(19) 0.5218(2) 0.3433(5) 0.0263(14) Uani 1 1 d . . .
C58 C 0.2781(2) 0.4739(3) 0.4755(5) 0.0426(16) Uani 1 1 d U . .
H58A H 0.2561 0.4769 0.5222 0.064 Uiso 1 1 calc R . .
H58B H 0.2998 0.5000 0.4824 0.064 Uiso 1 1 calc R . .
H58C H 0.2925 0.4420 0.4802 0.064 Uiso 1 1 calc R . .
C59 C 0.2433(2) 0.3840(2) 0.3621(5) 0.0471(19) Uani 1 1 d . . .
H59A H 0.2704 0.3773 0.3943 0.071 Uiso 1 1 calc R . .
H59B H 0.2420 0.3634 0.3088 0.071 Uiso 1 1 calc R . .
H59C H 0.2185 0.3767 0.4007 0.071 Uiso 1 1 calc R . .
C60 C 0.19290(18) 0.4270(2) 0.1960(4) 0.0265(13) Uani 1 1 d . . .
H60A H 0.1629 0.4251 0.2176 0.040 Uiso 1 1 calc R . .
H60B H 0.2051 0.3939 0.1919 0.040 Uiso 1 1 calc R . .
H60C H 0.1933 0.4424 0.1371 0.040 Uiso 1 1 calc R . .
C61 C 0.19475(18) 0.5415(2) 0.2047(4) 0.0253(13) Uani 1 1 d . . .
H61A H 0.2032 0.5347 0.1430 0.038 Uiso 1 1 calc R . .
H61B H 0.2010 0.5759 0.2187 0.038 Uiso 1 1 calc R . .
H61C H 0.1636 0.5353 0.2120 0.038 Uiso 1 1 calc R . .
C62 C 0.2470(2) 0.5715(3) 0.3850(5) 0.0460(18) Uani 1 1 d . . .
H62A H 0.2283 0.5730 0.4376 0.069 Uiso 1 1 calc R . .
H62B H 0.2379 0.5965 0.3420 0.069 Uiso 1 1 calc R . .
H62C H 0.2773 0.5775 0.4025 0.069 Uiso 1 1 calc R . .
C63 C 0.17497(17) 0.10996(19) 0.5289(4) 0.0239(12) Uani 1 1 d . . .
C64 C 0.14396(18) 0.1380(2) 0.5724(4) 0.0291(13) Uani 1 1 d . . .
H64 H 0.1277 0.1244 0.6200 0.035 Uiso 1 1 calc R . .
C65 C 0.1368(2) 0.1862(2) 0.5458(5) 0.0417(17) Uani 1 1 d . . .
C66 C 0.1605(2) 0.2067(2) 0.4757(5) 0.0520(19) Uani 1 1 d . . .
H66 H 0.1556 0.2396 0.4575 0.062 Uiso 1 1 calc R . .
C67 C 0.1910(2) 0.1781(2) 0.4334(5) 0.0456(18) Uani 1 1 d . . .
C68 C 0.19841(19) 0.1299(2) 0.4595(5) 0.0336(15) Uani 1 1 d . . .
H68 H 0.2196 0.1107 0.4295 0.040 Uiso 1 1 calc R . .
C69 C 0.1017(3) 0.2146(3) 0.5925(5) 0.053(2) Uani 1 1 d . . .
C70 C 0.2161(3) 0.1980(3) 0.3555(6) 0.072(3) Uani 1 1 d . . .
C71 C 0.20808(18) 0.05732(19) 0.6313(5) 0.0194(13) Uani 1 1 d . . .
C72 C 0.2236(2) 0.1028(2) 0.6807(5) 0.0293(14) Uani 1 1 d . . .
H72A H 0.2379 0.1251 0.6389 0.044 Uiso 1 1 calc R . .
H72B H 0.2442 0.0932 0.7273 0.044 Uiso 1 1 calc R . .
H72C H 0.1985 0.1194 0.7078 0.044 Uiso 1 1 calc R . .
C73 C 0.2219(2) 0.01252(19) 0.6667(5) 0.0173(13) Uani 1 1 d . . .
H73 H 0.2379 0.0140 0.7208 0.021 Uiso 1 1 calc R . .
C74 C 0.21477(17) -0.0344(2) 0.6314(5) 0.0185(13) Uani 1 1 d . . .
C75 C 0.23668(17) -0.07584(18) 0.6807(4) 0.0197(12) Uani 1 1 d . . .
H75A H 0.2149 -0.1004 0.6973 0.030 Uiso 1 1 calc R . .
H75B H 0.2506 -0.0630 0.7345 0.030 Uiso 1 1 calc R . .
H75C H 0.2587 -0.0909 0.6423 0.030 Uiso 1 1 calc R . .
C76 C 0.19097(16) -0.09371(18) 0.5314(4) 0.0183(11) Uani 1 1 d . . .
C77 C 0.16450(19) -0.1278(2) 0.5736(4) 0.0328(14) Uani 1 1 d . . .
H77 H 0.1454 -0.1173 0.6195 0.039 Uiso 1 1 calc R . .
C78 C 0.1654(2) -0.1762(2) 0.5504(4) 0.0458(18) Uani 1 1 d . D .
C79 C 0.1929(2) -0.1932(2) 0.4868(5) 0.0448(17) Uani 1 1 d . . .
H79 H 0.1943 -0.2271 0.4728 0.054 Uiso 1 1 calc R . .
C80 C 0.21918(19) -0.1588(2) 0.4425(4) 0.0257(13) Uani 1 1 d . . .
C81 C 0.21780(16) -0.11018(17) 0.4634(4) 0.0186(11) Uani 1 1 d . . .
H81 H 0.2353 -0.0875 0.4314 0.022 Uiso 1 1 calc R . .
C82 C 0.1350(3) -0.2111(3) 0.5984(6) 0.086(4) Uani 1 1 d D . .
C83 C 0.24822(19) -0.17611(19) 0.3694(4) 0.0263(12) Uani 1 1 d U . .
C84 C 0.1301(2) -0.0004(3) 0.3386(5) 0.0484(19) Uani 1 1 d . . .
C85 C 0.11469(18) 0.0418(3) 0.3801(4) 0.0380(16) Uani 1 1 d . . .
C86 C 0.09341(18) 0.0262(3) 0.4593(4) 0.0325(15) Uani 1 1 d . . .
C87 C 0.09596(17) -0.0253(2) 0.4662(5) 0.0285(13) Uani 1 1 d . . .
C88 C 0.11974(18) -0.0418(3) 0.3868(5) 0.0374(15) Uani 1 1 d . . .
C89 C 0.1519(2) -0.0010(3) 0.2478(5) 0.063(2) Uani 1 1 d . . .
H89A H 0.1681 -0.0317 0.2407 0.094 Uiso 1 1 calc R . .
H89B H 0.1719 0.0268 0.2431 0.094 Uiso 1 1 calc R . .
H89C H 0.1297 0.0014 0.2012 0.094 Uiso 1 1 calc R . .
C90 C 0.1144(2) 0.0925(3) 0.3420(6) 0.066(3) Uani 1 1 d . . .
H90A H 0.1424 0.0992 0.3133 0.099 Uiso 1 1 calc R . .
H90B H 0.1096 0.1163 0.3898 0.099 Uiso 1 1 calc R . .
H90C H 0.0910 0.0953 0.2979 0.099 Uiso 1 1 calc R . .
C91 C 0.06463(19) 0.0573(2) 0.5199(5) 0.0375(15) Uani 1 1 d . . .
H91A H 0.0341 0.0485 0.5105 0.056 Uiso 1 1 calc R . .
H91B H 0.0689 0.0921 0.5060 0.056 Uiso 1 1 calc R . .
H91C H 0.0725 0.0513 0.5821 0.056 Uiso 1 1 calc R . .
C92 C 0.0737(2) -0.0570(2) 0.5341(5) 0.0420(17) Uani 1 1 d . . .
H92A H 0.0797 -0.0442 0.5938 0.063 Uiso 1 1 calc R . .
H92B H 0.0846 -0.0906 0.5294 0.063 Uiso 1 1 calc R . .
H92C H 0.0423 -0.0567 0.5233 0.063 Uiso 1 1 calc R . .
C93 C 0.1247(2) -0.0950(3) 0.3601(6) 0.058(2) Uani 1 1 d . . .
H93A H 0.1017 -0.1037 0.3178 0.087 Uiso 1 1 calc R . .
H93B H 0.1224 -0.1158 0.4130 0.087 Uiso 1 1 calc R . .
H93C H 0.1532 -0.0998 0.3322 0.087 Uiso 1 1 calc R . .
C94 C 0.44421(17) 0.11450(17) 0.5375(4) 0.0180(12) Uani 1 1 d . . .
C95 C 0.47017(16) 0.13098(19) 0.4675(5) 0.0236(12) Uani 1 1 d . . .
H95 H 0.4869 0.1084 0.4338 0.028 Uiso 1 1 calc R . .
C96 C 0.47133(17) 0.1805(2) 0.4475(4) 0.0285(13) Uani 1 1 d . . .
C97 C 0.4457(2) 0.2140(2) 0.4932(5) 0.0359(15) Uani 1 1 d . . .
H97 H 0.4459 0.2476 0.4768 0.043 Uiso 1 1 calc R . .
C98 C 0.41989(19) 0.19809(18) 0.5623(4) 0.0276(13) Uani 1 1 d . E .
C99 C 0.41925(18) 0.14780(18) 0.5847(5) 0.0230(13) Uani 1 1 d . . .
H99 H 0.4016 0.1367 0.6325 0.028 Uiso 1 1 calc R . .
C100 C 0.4991(2) 0.1966(3) 0.3703(6) 0.0459(18) Uani 1 1 d . . .
C101 C 0.3893(3) 0.2312(2) 0.6112(6) 0.052(2) Uani 1 1 d . . .
C102 C 0.46748(18) 0.05256(19) 0.6338(4) 0.0195(12) Uani 1 1 d . . .
C103 C 0.49132(19) 0.09197(19) 0.6872(5) 0.0269(13) Uani 1 1 d . . .
H10D H 0.5119 0.1091 0.6484 0.040 Uiso 1 1 calc R . .
H10E H 0.5071 0.0766 0.7365 0.040 Uiso 1 1 calc R . .
H10F H 0.4702 0.1154 0.7110 0.040 Uiso 1 1 calc R . .
C104 C 0.4730(2) 0.00514(19) 0.6656(5) 0.0201(13) Uani 1 1 d . . .
H104 H 0.4891 0.0020 0.7193 0.024 Uiso 1 1 calc R . .
C105 C 0.45769(17) -0.03866(19) 0.6278(4) 0.0162(12) Uani 1 1 d . . .
C106 C 0.47282(19) -0.0853(2) 0.6733(5) 0.0269(14) Uani 1 1 d . . .
H10G H 0.4475 -0.1051 0.6900 0.040 Uiso 1 1 calc R . .
H10H H 0.4894 -0.0769 0.7269 0.040 Uiso 1 1 calc R . .
H10I H 0.4913 -0.1040 0.6326 0.040 Uiso 1 1 calc R . .
C107 C 0.38035(18) -0.16187(17) 0.5414(4) 0.0226(12) Uani 1 1 d . . .
C108 C 0.42115(16) -0.08813(17) 0.5255(4) 0.0143(11) Uani 1 1 d . . .
C109 C 0.38878(15) -0.11519(17) 0.5674(4) 0.0171(11) Uani 1 1 d . . .
H109 H 0.3725 -0.1010 0.6145 0.021 Uiso 1 1 calc R . .
C111 C 0.40383(18) -0.18369(16) 0.4712(5) 0.0274(12) Uani 1 1 d . . .
H111 H 0.3977 -0.2162 0.4525 0.033 Uiso 1 1 calc R . .
C112 C 0.43554(19) -0.15687(18) 0.4311(4) 0.0249(13) Uani 1 1 d . . .
C113 C 0.44469(17) -0.10982(18) 0.4558(4) 0.0206(12) Uani 1 1 d . . .
H113 H 0.4668 -0.0919 0.4261 0.025 Uiso 1 1 calc R . .
C114 C 0.3466(2) -0.1911(2) 0.5897(5) 0.0360(16) Uani 1 1 d . . .
C115 C 0.4600(2) -0.1794(2) 0.3558(5) 0.0417(17) Uani 1 1 d . . .
C116 C 0.38107(16) 0.03032(19) 0.3390(4) 0.0182(12) Uani 1 1 d . . .
C117 C 0.37044(17) 0.07017(17) 0.3944(4) 0.0170(12) Uani 1 1 d . . .
C118 C 0.34729(16) 0.05054(17) 0.4684(5) 0.0210(12) Uani 1 1 d . . .
C119 C 0.34423(17) -0.00194(19) 0.4582(4) 0.0178(13) Uani 1 1 d . . .
C120 C 0.36580(17) -0.01524(18) 0.3773(5) 0.0179(12) Uani 1 1 d . . .
C121 C 0.4035(2) 0.0334(2) 0.2516(5) 0.0323(14) Uani 1 1 d . . .
H12A H 0.3819 0.0383 0.2044 0.048 Uiso 1 1 calc R . .
H12B H 0.4195 0.0029 0.2406 0.048 Uiso 1 1 calc R . .
H12C H 0.4238 0.0611 0.2521 0.048 Uiso 1 1 calc R . .
C122 C 0.3746(2) 0.12274(19) 0.3690(5) 0.0315(15) Uani 1 1 d . . .
H12D H 0.3488 0.1328 0.3353 0.047 Uiso 1 1 calc R . .
H12E H 0.4006 0.1272 0.3322 0.047 Uiso 1 1 calc R . .
H12F H 0.3770 0.1428 0.4228 0.047 Uiso 1 1 calc R . .
C123 C 0.3225(2) 0.0782(2) 0.5383(5) 0.0318(15) Uani 1 1 d . . .
H12G H 0.3353 0.1108 0.5458 0.048 Uiso 1 1 calc R . .
H12H H 0.3240 0.0603 0.5948 0.048 Uiso 1 1 calc R . .
H12I H 0.2920 0.0814 0.5199 0.048 Uiso 1 1 calc R . .
C124 C 0.31641(19) -0.03438(19) 0.5145(5) 0.0251(14) Uani 1 1 d . . .
H12J H 0.2858 -0.0257 0.5060 0.038 Uiso 1 1 calc R . .
H12K H 0.3243 -0.0301 0.5772 0.038 Uiso 1 1 calc R . .
H12L H 0.3210 -0.0686 0.4972 0.038 Uiso 1 1 calc R . .
C125 C 0.3667(2) -0.0641(2) 0.3321(5) 0.0299(14) Uani 1 1 d . . .
H12M H 0.3642 -0.0901 0.3767 0.045 Uiso 1 1 calc R . .
H12N H 0.3942 -0.0678 0.2998 0.045 Uiso 1 1 calc R . .
H12O H 0.3424 -0.0664 0.2902 0.045 Uiso 1 1 calc R . .
N1 N 0.07037(14) 0.55415(14) 0.1635(3) 0.0162(10) Uani 1 1 d . . .
N2 N 0.05584(14) 0.44998(15) 0.1673(3) 0.0172(10) Uani 1 1 d . . .
N3 N 0.31117(15) 0.53657(15) 0.1675(4) 0.0179(10) Uani 1 1 d . . .
N4 N 0.31478(14) 0.43254(14) 0.1622(4) 0.0140(9) Uani 1 1 d . . .
N5 N 0.18363(14) 0.06069(15) 0.5579(4) 0.0191(10) Uani 1 1 d . . .
N6 N 0.19162(14) -0.04353(15) 0.5575(3) 0.0165(10) Uani 1 1 d . . .
N7 N 0.44463(14) 0.06403(15) 0.5620(4) 0.0172(10) Uani 1 1 d . . .
N8 N 0.43249(13) -0.04019(15) 0.5551(4) 0.0154(10) Uani 1 1 d . . .
F1 F 0.0253(2) 0.71982(16) 0.0316(4) 0.0830(18) Uani 1 1 d . . .
F2 F -0.01919(12) 0.71817(17) 0.1412(5) 0.0727(17) Uani 1 1 d U . .
F3 F 0.03170(13) 0.77030(12) 0.1366(3) 0.0453(10) Uani 1 1 d . . .
F4 F 0.11330(17) 0.6717(2) 0.4352(4) 0.0627(14) Uani 1 1 d . . .
F5 F 0.14049(18) 0.72984(15) 0.3557(4) 0.086(2) Uani 1 1 d . . .
F6 F 0.16901(14) 0.6590(2) 0.3554(4) 0.0751(15) Uani 1 1 d . . .
F7A F -0.0315(2) 0.3064(2) 0.0470(4) 0.0867(19) Uani 1 1 d . A .
F8A F -0.0707(3) 0.3022(7) 0.1750(10) 0.062(5) Uani 0.53(3) 1 d PDU A 1
F8B F -0.0735(3) 0.3273(8) 0.1365(15) 0.072(5) Uani 0.47(3) 1 d PDU A 2
F9A F -0.0307(2) 0.25330(19) 0.1437(5) 0.099(2) Uani 1 1 d . A .
F10 F 0.06357(14) 0.33485(15) 0.4514(3) 0.0496(11) Uani 1 1 d . . .
F11 F 0.06990(14) 0.26518(12) 0.3855(3) 0.0510(11) Uani 1 1 d . . .
F12 F 0.11981(13) 0.31856(14) 0.3721(3) 0.0483(11) Uani 1 1 d . . .
F13 F 0.2439(2) 0.6986(2) 0.0493(4) 0.094(2) Uani 1 1 d . B .
F14A F 0.2243(8) 0.7363(7) 0.1841(19) 0.054(5) Uani 0.43(5) 1 d PU B 3
F14B F 0.2425(10) 0.7431(4) 0.1556(12) 0.066(5) Uani 0.57(5) 1 d PU B 4
F15 F 0.19791(19) 0.6758(2) 0.1393(5) 0.0948(19) Uani 1 1 d . B .
F16 F 0.3601(2) 0.72346(13) 0.3496(3) 0.090(2) Uani 1 1 d . . .
F17 F 0.33874(17) 0.66874(16) 0.4394(3) 0.0632(13) Uani 1 1 d . . .
F18 F 0.39388(14) 0.65562(15) 0.3597(3) 0.0557(11) Uani 1 1 d . . .
F19A F 0.2397(7) 0.2835(9) 0.0392(15) 0.028(7) Uani 0.27(6) 1 d PU C 5
F20A F 0.2029(9) 0.2850(12) 0.1597(15) 0.042(8) Uani 0.27(6) 1 d PU C 5
F19B F 0.2561(13) 0.2749(6) 0.0201(15) 0.092(7) Uani 0.73(6) 1 d P C 6
F20B F 0.2073(7) 0.2893(5) 0.117(4) 0.137(11) Uani 0.73(6) 1 d P C 6
F21 F 0.24892(17) 0.22561(13) 0.1315(3) 0.0716(14) Uani 1 1 d . C .
F22 F 0.35749(17) 0.24794(14) 0.3637(4) 0.0836(18) Uani 1 1 d . . .
F23 F 0.3487(2) 0.3153(2) 0.4286(4) 0.093(2) Uani 1 1 d . . .
F24 F 0.40125(15) 0.3055(2) 0.3424(5) 0.113(3) Uani 1 1 d . . .
F25 F 0.1025(2) 0.20773(19) 0.6784(4) 0.0825(19) Uani 1 1 d . . .
F26 F 0.06260(14) 0.20261(17) 0.5620(4) 0.0742(16) Uani 1 1 d . . .
F27 F 0.10584(13) 0.26252(14) 0.5798(3) 0.0509(10) Uani 1 1 d . . .
F28 F 0.2030(2) 0.1757(2) 0.2793(4) 0.0873(19) Uani 1 1 d . . .
F29 F 0.21097(19) 0.24600(17) 0.3441(4) 0.098(2) Uani 1 1 d . . .
F30 F 0.25796(16) 0.18894(19) 0.3598(5) 0.097(2) Uani 1 1 d . . .
F31A F 0.1015(6) -0.2182(7) 0.5481(15) 0.091(7) Uani 0.44(3) 1 d PDU D 7
F31B F 0.0927(4) -0.1955(7) 0.5961(14) 0.106(6) Uani 0.56(3) 1 d PDU D 8
F32 F 0.1382(2) -0.20732(19) 0.6829(4) 0.102(2) Uani 1 1 d . D .
F33 F 0.1458(3) -0.25840(19) 0.5824(4) 0.122(3) Uani 1 1 d . D .
F34 F 0.23141(16) -0.17051(18) 0.2891(3) 0.0583(12) Uani 1 1 d . . .
F35 F 0.28557(11) -0.15098(14) 0.3666(3) 0.0448(10) Uani 1 1 d . . .
F36 F 0.25812(17) -0.22322(13) 0.3772(3) 0.0691(14) Uani 1 1 d . . .
F37 F 0.39537(16) 0.27850(13) 0.5919(3) 0.0675(14) Uani 1 1 d . E .
F38A F 0.3462(3) 0.2224(5) 0.576(2) 0.072(7) Uani 0.58(4) 1 d P E 9
F38B F 0.3520(8) 0.2157(5) 0.630(2) 0.068(5) Uani 0.42(4) 1 d PU E 10
F39 F 0.3960(3) 0.22818(18) 0.6996(5) 0.096(2) Uani 1 1 d . E .
F40 F 0.4878(3) 0.1777(3) 0.2980(5) 0.115(3) Uani 1 1 d . . .
F41 F 0.54024(15) 0.1833(3) 0.3799(5) 0.139(4) Uani 1 1 d . . .
F42 F 0.49919(19) 0.24343(17) 0.3590(4) 0.0919(18) Uani 1 1 d . . .
F43 F 0.30821(13) -0.16989(17) 0.5849(4) 0.0686(15) Uani 1 1 d . . .
F44 F 0.3409(2) -0.23444(17) 0.5604(5) 0.128(3) Uani 1 1 d . . .
F45 F 0.35420(17) -0.1950(2) 0.6745(4) 0.089(2) Uani 1 1 d . . .
F46 F 0.44700(15) -0.16388(16) 0.2771(3) 0.0536(12) Uani 1 1 d . . .
F47 F 0.4572(2) -0.22843(14) 0.3543(4) 0.091(2) Uani 1 1 d . . .
F48 F 0.50267(15) -0.16847(17) 0.3581(4) 0.0635(13) Uani 1 1 d . . .
Cl1 Cl 0.10327(4) 0.49586(4) 0.33263(10) 0.0203(3) Uani 1 1 d . . .
Cl2 Cl 0.35505(4) 0.48271(4) 0.33082(11) 0.0202(3) Uani 1 1 d . . .
Cl3 Cl 0.22835(4) 0.01435(5) 0.39005(11) 0.0211(3) Uani 1 1 d . . .
Cl4 Cl 0.47936(4) 0.00829(5) 0.39249(10) 0.0217(3) Uani 1 1 d . . .
Ru1 Ru 0.036503(12) 0.507699(13) 0.24765(3) 0.01481(9) Uani 1 1 d . . .
Ru2 Ru 0.286636(12) 0.482229(13) 0.24830(3) 0.01398(9) Uani 1 1 d . . .
Ru3 Ru 0.161243(13) 0.005940(14) 0.47464(3) 0.01978(9) Uani 1 1 d . . .
Ru4 Ru 0.412010(12) 0.017550(13) 0.47593(3) 0.01371(10) Uani 1 1 d . . .

loop_
_atom_site_aniso_label
_atom_site_aniso_U_11
_atom_site_aniso_U_22
_atom_site_aniso_U_33
_atom_site_aniso_U_23
_atom_site_aniso_U_13
_atom_site_aniso_U_12
C1 0.014(2) 0.017(2) 0.022(3) 0.000(2) 0.005(2) 0.0011(18)
C2 0.017(2) 0.026(3) 0.021(3) 0.004(2) 0.002(2) 0.001(2)
C3 0.018(2) 0.025(3) 0.027(3) 0.010(2) 0.001(2) 0.006(2)
C4 0.011(2) 0.027(2) 0.032(3) -0.007(2) 0.002(2) 0.0009(18)
C5 0.019(2) 0.018(2) 0.027(3) -0.003(2) 0.000(2) -0.0016(19)
C6 0.016(2) 0.027(2) 0.020(3) 0.001(2) 0.000(2) 0.0016(19)
C7 0.034(3) 0.021(3) 0.054(4) 0.009(3) -0.015(3) 0.012(2)
C8 0.039(4) 0.032(3) 0.042(4) -0.010(3) -0.012(3) -0.007(3)
C9 0.006(2) 0.023(3) 0.015(3) 0.002(2) 0.001(2) 0.0017(18)
C10 0.020(3) 0.024(3) 0.021(3) 0.010(2) 0.007(2) -0.001(2)
C11 0.012(2) 0.029(3) 0.018(4) 0.003(2) 0.002(3) 0.003(2)
C12 0.013(2) 0.025(3) 0.016(3) -0.007(2) -0.001(2) 0.003(2)
C13 0.016(2) 0.018(2) 0.017(3) 0.000(2) 0.005(2) 0.0070(19)
C14 0.028(3) 0.020(2) 0.023(3) -0.005(2) 0.009(3) -0.001(2)
C15 0.026(3) 0.027(3) 0.019(3) -0.005(2) -0.004(2) 0.002(2)
C16 0.024(3) 0.032(3) 0.025(3) 0.001(2) 0.000(2) -0.017(2)
C17 0.026(3) 0.032(3) 0.030(3) 0.003(3) -0.007(3) -0.023(2)
C18 0.025(3) 0.021(3) 0.024(3) 0.002(2) -0.009(2) -0.012(2)
C19 0.017(2) 0.021(2) 0.024(3) 0.000(2) -0.002(2) -0.0098(19)
C20 0.0386(18) 0.0407(17) 0.0395(18) 0.0005(10) -0.0020(10) -0.0044(10)
C21 0.047(4) 0.022(3) 0.042(4) 0.013(3) -0.017(3) -0.012(2)
C22 0.015(2) 0.036(3) 0.011(3) 0.002(2) 0.003(2) 0.011(2)
C23 0.022(3) 0.023(3) 0.017(3) 0.003(2) 0.007(2) 0.001(2)
C24 0.011(2) 0.028(2) 0.025(4) -0.003(3) 0.008(2) 0.004(2)
C25 0.010(2) 0.027(2) 0.016(3) -0.002(3) 0.004(2) 0.0051(17)
C26 0.018(2) 0.020(2) 0.018(3) -0.004(2) 0.007(2) 0.0012(19)
C27 0.023(3) 0.053(3) 0.017(3) -0.001(3) 0.000(2) 0.009(2)
C28 0.039(3) 0.048(4) 0.032(4) 0.012(3) 0.017(3) 0.007(3)
C29 0.012(2) 0.044(3) 0.030(3) -0.012(3) 0.000(2) -0.006(2)
C30 0.017(3) 0.047(3) 0.028(4) 0.006(3) 0.002(2) 0.014(2)
C31 0.039(3) 0.042(3) 0.039(4) -0.019(3) 0.013(3) 0.004(3)
C32 0.024(3) 0.014(2) 0.021(3) 0.002(2) 0.006(2) -0.0002(19)
C33 0.028(3) 0.014(2) 0.023(3) -0.002(2) -0.003(2) 0.0040(19)
C34 0.054(4) 0.017(3) 0.033(3) 0.000(2) -0.006(3) 0.013(2)
C35 0.086(5) 0.019(2) 0.022(3) -0.002(3) -0.001(4) 0.007(3)
C36 0.054(4) 0.022(3) 0.018(3) 0.000(2) -0.002(3) 0.002(2)
C37 0.037(3) 0.017(2) 0.022(3) 0.004(2) 0.002(2) 0.001(2)
C38 0.098(7) 0.026(3) 0.047(5) -0.007(3) -0.030(5) 0.027(4)
C39 0.065(5) 0.023(3) 0.041(4) -0.004(2) -0.019(4) 0.007(3)
C40 0.012(2) 0.017(2) 0.023(4) 0.003(2) -0.001(3) -0.006(2)
C41 0.031(3) 0.025(3) 0.023(3) 0.011(2) 0.003(3) -0.002(2)
C42 0.012(2) 0.025(3) 0.018(4) -0.001(2) 0.002(3) -0.003(2)
C43 0.014(2) 0.023(2) 0.015(3) -0.006(2) -0.001(2) 0.001(2)
C44 0.029(3) 0.022(2) 0.022(3) -0.005(2) 0.009(2) 0.000(2)
C45 0.021(2) 0.020(2) 0.019(3) 0.004(2) 0.004(2) 0.0008(19)
C46 0.026(3) 0.022(3) 0.026(3) 0.002(2) 0.000(2) -0.003(2)
C47 0.039(3) 0.030(3) 0.049(4) 0.003(3) -0.009(3) -0.012(3)
C48 0.074(5) 0.016(2) 0.054(5) 0.015(3) -0.010(4) -0.013(3)
C49 0.031(3) 0.028(3) 0.036(3) 0.010(2) -0.007(2) 0.000(2)
C50 0.023(2) 0.018(2) 0.030(3) -0.001(2) -0.004(2) 0.0001(18)
C51 0.114(8) 0.023(3) 0.094(8) 0.011(4) -0.065(7) -0.026(4)
C52 0.079(6) 0.033(4) 0.068(6) 0.010(4) -0.035(5) 0.003(4)
C53 0.015(3) 0.061(4) 0.012(3) 0.000(3) 0.001(2) -0.008(2)
C54 0.014(2) 0.035(3) 0.023(3) 0.007(2) 0.007(2) 0.001(2)
C55 0.015(2) 0.031(3) 0.014(3) 0.001(2) 0.008(2) -0.0028(19)
C56 0.016(2) 0.030(3) 0.020(3) 0.003(2) 0.005(2) 0.006(2)
C57 0.025(3) 0.035(3) 0.019(3) -0.012(2) 0.006(3) -0.003(2)
C58 0.029(3) 0.083(4) 0.016(3) 0.008(3) -0.001(3) -0.003(3)
C59 0.033(3) 0.060(4) 0.049(4) 0.035(4) 0.013(3) 0.000(3)
C60 0.017(3) 0.034(3) 0.029(3) 0.007(2) 0.003(2) -0.009(2)
C61 0.016(3) 0.032(3) 0.028(3) -0.001(2) -0.003(2) 0.005(2)
C62 0.038(3) 0.068(4) 0.031(4) -0.031(3) 0.016(3) -0.006(3)
C63 0.023(3) 0.026(3) 0.023(3) 0.003(2) 0.003(2) 0.012(2)
C64 0.027(3) 0.038(3) 0.023(3) 0.005(2) 0.005(2) 0.014(2)
C65 0.050(4) 0.039(3) 0.036(4) 0.010(3) 0.016(3) 0.026(3)
C66 0.066(4) 0.051(4) 0.040(4) 0.020(3) 0.014(3) 0.035(3)
C67 0.051(4) 0.047(4) 0.039(4) 0.019(3) 0.020(3) 0.021(3)
C68 0.035(3) 0.035(3) 0.031(4) 0.007(3) 0.006(3) 0.014(2)
C69 0.064(5) 0.048(4) 0.048(4) 0.018(3) 0.026(4) 0.046(4)
C70 0.111(7) 0.046(4) 0.059(6) 0.034(4) 0.063(5) 0.043(4)
C71 0.018(3) 0.022(3) 0.018(3) 0.002(2) 0.007(2) 0.001(2)
C72 0.031(3) 0.023(3) 0.033(4) -0.006(2) -0.006(3) 0.003(2)
C73 0.023(3) 0.021(3) 0.008(3) 0.000(2) -0.003(3) 0.004(2)
C74 0.017(3) 0.030(3) 0.009(3) 0.006(2) 0.002(2) -0.003(2)
C75 0.019(2) 0.018(2) 0.022(3) -0.001(2) 0.000(2) 0.0011(18)
C76 0.015(2) 0.025(2) 0.014(3) 0.001(2) -0.002(2) -0.0046(19)
C77 0.032(3) 0.043(3) 0.023(3) -0.002(2) 0.011(3) -0.011(3)
C78 0.064(4) 0.046(4) 0.028(3) -0.003(3) 0.007(3) -0.035(3)
C79 0.076(5) 0.021(3) 0.038(4) 0.002(3) -0.003(4) -0.019(3)
C80 0.036(3) 0.022(3) 0.019(3) -0.002(2) -0.001(2) -0.006(2)
C81 0.019(2) 0.019(2) 0.017(3) 0.000(2) -0.001(2) -0.0026(18)
C82 0.128(9) 0.073(6) 0.056(6) -0.016(5) 0.026(6) -0.066(6)
C83 0.0278(15) 0.0243(14) 0.0267(15) -0.0005(9) 0.0009(10) -0.0017(9)
C84 0.021(3) 0.102(6) 0.021(4) -0.009(4) -0.011(3) 0.011(3)
C85 0.021(3) 0.069(4) 0.024(3) 0.015(3) -0.009(2) 0.003(3)
C86 0.014(2) 0.067(4) 0.017(3) -0.003(3) 0.000(2) 0.005(3)
C87 0.013(2) 0.056(4) 0.016(3) -0.001(3) -0.001(2) -0.002(2)
C88 0.015(3) 0.069(4) 0.028(3) -0.011(3) -0.009(2) 0.002(3)
C89 0.025(3) 0.149(8) 0.014(3) -0.002(4) -0.003(3) 0.013(4)
C90 0.041(4) 0.106(7) 0.052(5) 0.040(5) -0.013(3) 0.013(4)
C91 0.018(3) 0.059(4) 0.036(4) -0.006(3) -0.001(3) 0.010(3)
C92 0.023(3) 0.057(4) 0.046(4) 0.000(3) 0.002(3) -0.008(3)
C93 0.022(3) 0.097(6) 0.055(5) -0.039(5) -0.015(3) 0.000(3)
C94 0.019(2) 0.013(2) 0.023(3) -0.005(2) -0.006(2) -0.0034(18)
C95 0.016(2) 0.030(3) 0.024(3) 0.001(2) 0.001(2) 0.0008(19)
C96 0.020(3) 0.031(3) 0.035(4) 0.001(2) -0.001(2) -0.005(2)
C97 0.043(3) 0.020(3) 0.045(4) 0.004(2) -0.011(3) -0.009(2)
C98 0.038(3) 0.011(2) 0.034(3) -0.005(2) -0.008(3) 0.002(2)
C99 0.024(3) 0.015(2) 0.030(3) 0.000(2) -0.001(2) 0.000(2)
C100 0.048(4) 0.041(4) 0.048(5) 0.021(3) 0.009(3) -0.019(3)
C101 0.066(5) 0.018(3) 0.072(6) -0.009(3) 0.012(4) 0.010(3)
C102 0.020(3) 0.021(2) 0.017(3) -0.003(2) 0.000(2) -0.004(2)
C103 0.029(3) 0.027(3) 0.025(3) -0.003(2) -0.002(3) -0.008(2)
C104 0.023(3) 0.025(3) 0.012(3) 0.002(2) -0.006(3) -0.007(2)
C105 0.011(2) 0.030(3) 0.008(3) 0.003(2) 0.000(2) -0.006(2)
C106 0.025(3) 0.031(3) 0.025(4) 0.003(2) 0.001(3) 0.003(2)
C107 0.030(3) 0.011(2) 0.026(3) 0.002(2) 0.006(2) 0.0045(19)
C108 0.015(2) 0.010(2) 0.018(3) 0.005(2) 0.001(2) -0.0028(17)
C109 0.013(2) 0.018(2) 0.021(3) 0.002(2) 0.001(2) 0.0003(18)
C111 0.044(3) 0.006(2) 0.032(3) -0.005(2) -0.004(3) 0.0017(19)
C112 0.036(3) 0.012(2) 0.026(3) 0.002(2) 0.007(2) 0.008(2)
C113 0.023(2) 0.020(2) 0.019(3) 0.003(2) 0.007(2) -0.0024(19)
C114 0.048(4) 0.018(3) 0.042(4) 0.001(2) 0.013(3) 0.001(2)
C115 0.067(5) 0.023(3) 0.036(4) -0.001(2) 0.024(3) 0.001(3)
C116 0.013(2) 0.019(2) 0.022(3) 0.009(2) -0.010(2) -0.005(2)
C117 0.017(2) 0.013(2) 0.021(3) 0.002(2) -0.008(2) -0.0062(18)
C118 0.011(2) 0.024(2) 0.028(3) -0.004(3) -0.005(2) -0.0022(18)
C119 0.011(2) 0.024(2) 0.018(3) 0.000(2) 0.000(2) -0.0029(19)
C120 0.016(3) 0.020(2) 0.018(3) 0.003(2) -0.005(2) -0.0029(19)
C121 0.035(3) 0.043(3) 0.019(3) 0.006(3) -0.003(3) -0.003(3)
C122 0.037(3) 0.021(3) 0.037(4) 0.010(2) -0.020(3) -0.009(2)
C123 0.025(3) 0.036(3) 0.034(4) -0.011(3) 0.003(3) 0.001(2)
C124 0.028(3) 0.018(2) 0.029(4) 0.012(2) -0.007(3) -0.009(2)
C125 0.033(3) 0.025(3) 0.032(4) -0.007(3) -0.016(3) -0.001(2)
N1 0.014(2) 0.0151(19) 0.019(3) 0.0028(18) -0.0015(19) 0.0012(15)
N2 0.016(2) 0.021(2) 0.014(3) 0.0013(18) -0.0022(19) -0.0039(16)
N3 0.020(2) 0.018(2) 0.015(3) -0.0027(18) 0.000(2) 0.0030(16)
N4 0.0130(19) 0.0121(18) 0.017(3) -0.0014(17) 0.0010(18) -0.0005(15)
N5 0.019(2) 0.024(2) 0.014(3) 0.0041(18) 0.0004(19) 0.0071(17)
N6 0.016(2) 0.021(2) 0.012(2) -0.0010(17) 0.0024(19) -0.0032(16)
N7 0.016(2) 0.021(2) 0.014(3) 0.0007(18) -0.0018(19) 0.0002(16)
N8 0.010(2) 0.018(2) 0.018(3) 0.0015(18) 0.0004(19) -0.0031(15)
F1 0.157(5) 0.044(2) 0.048(3) 0.010(2) -0.041(3) 0.035(3)
F2 0.0147(17) 0.069(3) 0.134(5) 0.042(3) -0.014(2) 0.0132(17)
F3 0.050(2) 0.0199(16) 0.066(3) 0.0116(16) -0.0090(19) 0.0119(15)
F4 0.078(3) 0.077(3) 0.033(3) -0.002(2) -0.008(2) -0.017(2)
F5 0.120(4) 0.039(2) 0.100(4) 0.008(2) -0.083(4) -0.031(2)
F6 0.043(2) 0.103(4) 0.079(3) -0.029(3) -0.034(2) 0.010(2)
F7A 0.109(4) 0.107(4) 0.044(3) 0.016(3) -0.043(3) -0.067(3)
F8A 0.021(4) 0.091(8) 0.073(7) -0.031(6) 0.012(4) -0.020(4)
F8B 0.024(4) 0.090(9) 0.102(9) -0.029(7) -0.028(5) -0.009(5)
F9A 0.112(4) 0.065(3) 0.120(5) 0.008(3) -0.066(4) -0.048(3)
F10 0.067(3) 0.051(2) 0.030(2) 0.0084(17) -0.0130(19) -0.0080(19)
F11 0.078(3) 0.0232(17) 0.052(2) 0.0165(16) -0.034(2) -0.0222(17)
F12 0.042(2) 0.044(2) 0.059(3) 0.0214(18) -0.028(2) -0.0082(16)
F13 0.118(5) 0.103(4) 0.061(4) 0.022(3) -0.026(3) 0.055(4)
F14A 0.044(8) 0.040(6) 0.079(9) -0.026(5) -0.026(6) 0.030(5)
F14B 0.088(10) 0.032(4) 0.078(7) 0.001(4) -0.019(7) 0.037(5)
F15 0.089(4) 0.071(3) 0.124(5) 0.030(3) -0.031(4) 0.030(3)
F16 0.179(5) 0.0211(19) 0.071(3) -0.0006(18) -0.071(4) -0.013(2)
F17 0.101(4) 0.061(3) 0.027(2) -0.0113(18) -0.013(2) 0.022(2)
F18 0.063(3) 0.056(2) 0.048(2) -0.0085(19) -0.020(2) -0.010(2)
F19A 0.044(10) 0.021(8) 0.018(8) -0.009(5) 0.000(5) -0.023(5)
F20A 0.027(10) 0.049(9) 0.051(12) -0.011(6) -0.006(6) -0.023(6)
F19B 0.155(17) 0.054(5) 0.066(8) 0.000(5) -0.038(10) -0.032(8)
F20B 0.093(9) 0.059(6) 0.26(3) -0.011(12) -0.072(15) -0.038(6)
F21 0.112(4) 0.0235(18) 0.079(3) 0.0065(19) -0.024(3) -0.029(2)
F22 0.123(4) 0.0229(18) 0.105(4) 0.036(2) -0.058(3) -0.010(2)
F23 0.131(5) 0.092(4) 0.057(4) 0.016(3) -0.034(3) 0.040(3)
F24 0.041(3) 0.137(5) 0.160(6) 0.101(4) -0.048(3) -0.017(3)
F25 0.119(4) 0.082(3) 0.046(3) 0.010(2) 0.032(3) 0.069(3)
F26 0.045(3) 0.066(3) 0.112(4) -0.029(3) 0.017(3) 0.030(2)
F27 0.055(2) 0.042(2) 0.056(2) -0.0003(18) 0.0098(19) 0.0315(17)
F28 0.135(5) 0.083(3) 0.044(3) 0.022(2) 0.042(3) 0.018(3)
F29 0.135(5) 0.055(3) 0.104(4) 0.051(3) 0.075(4) 0.044(3)
F30 0.067(3) 0.093(4) 0.131(5) 0.068(4) 0.064(4) 0.034(3)
F31A 0.096(9) 0.087(9) 0.089(10) 0.019(7) 0.010(7) -0.065(7)
F31B 0.094(7) 0.115(9) 0.110(9) 0.013(7) 0.044(6) -0.062(6)
F32 0.170(6) 0.066(3) 0.071(4) 0.007(3) 0.065(4) -0.049(3)
F33 0.216(8) 0.057(3) 0.092(4) -0.006(3) 0.055(5) -0.073(4)
F34 0.076(3) 0.076(3) 0.023(2) -0.014(2) 0.011(2) -0.011(2)
F35 0.0358(19) 0.045(2) 0.054(3) -0.0167(18) 0.0163(18) -0.0047(15)
F36 0.120(4) 0.0193(17) 0.068(3) -0.0007(18) 0.036(3) 0.020(2)
F37 0.104(4) 0.0235(18) 0.075(3) -0.0037(19) 0.006(3) 0.016(2)
F38A 0.039(5) 0.052(5) 0.126(18) -0.043(7) 0.002(6) 0.023(4)
F38B 0.083(8) 0.047(6) 0.075(10) -0.021(6) 0.016(7) 0.003(5)
F39 0.170(6) 0.044(3) 0.074(4) -0.003(2) 0.053(4) 0.033(3)
F40 0.181(7) 0.106(5) 0.057(4) -0.006(3) 0.057(4) -0.058(5)
F41 0.035(3) 0.208(7) 0.174(7) 0.131(6) 0.044(3) 0.022(3)
F42 0.121(4) 0.053(3) 0.102(4) 0.020(3) 0.054(4) -0.011(3)
F43 0.032(2) 0.064(3) 0.110(4) 0.038(3) 0.021(2) -0.0083(18)
F44 0.169(6) 0.044(3) 0.171(7) -0.050(3) 0.142(5) -0.064(3)
F45 0.063(3) 0.137(5) 0.066(4) 0.064(3) 0.001(3) -0.035(3)
F46 0.080(3) 0.053(2) 0.027(2) -0.0110(17) 0.017(2) -0.015(2)
F47 0.172(5) 0.0188(19) 0.083(4) -0.011(2) 0.082(4) 0.003(2)
F48 0.057(3) 0.074(3) 0.059(3) -0.005(2) 0.030(2) 0.025(2)
Cl1 0.0177(6) 0.0254(6) 0.0180(8) 0.0017(5) -0.0036(5) 0.0020(5)
Cl2 0.0157(7) 0.0270(6) 0.0179(9) 0.0015(5) -0.0022(6) 0.0009(5)
Cl3 0.0172(7) 0.0279(6) 0.0183(9) 0.0030(5) 0.0038(6) 0.0045(5)
Cl4 0.0158(6) 0.0312(6) 0.0180(8) 0.0007(5) 0.0031(5) -0.0004(5)
Ru1 0.01147(19) 0.02204(17) 0.0109(2) 0.00039(18) 0.00072(16) 0.00179(15)
Ru2 0.0120(2) 0.01916(18) 0.0108(2) 0.0014(2) 0.00133(18) 0.00148(13)
Ru3 0.0122(2) 0.0351(2) 0.0121(2) 0.00025(19) -0.00092(17) 0.00317(16)
Ru4 0.0126(2) 0.01585(18) 0.0127(3) -0.0005(2) -0.00098(18) -0.00187(13)

loop_
_atom_type_symbol
_atom_type_description
_atom_type_scat_dispersion_real
_atom_type_scat_dispersion_imag
_atom_type_scat_source
C C 0.0033 0.0016 'International Tables Vol C Tables 4.2.6.8 and 6.1.1.4'
H H 0.0000 0.0000 'International Tables Vol C Tables 4.2.6.8 and 6.1.1.4'
N N 0.0061 0.0033 'International Tables Vol C Tables 4.2.6.8 and 6.1.1.4'
F F 0.0171 0.0103 'International Tables Vol C Tables 4.2.6.8 and 6.1.1.4'
Cl Cl 0.1484 0.1585 'International Tables Vol C Tables 4.2.6.8 and 6.1.1.4'
Ru Ru -1.2594 0.8363 'International Tables Vol C Tables 4.2.6.8 and 6.1.1.4'

loop_
_geom_angle_atom_site_label_1
_geom_angle_atom_site_label_2
_geom_angle_atom_site_label_3
_geom_angle
C2 C1 C6 119.7(5)
C2 C1 N1 120.4(5)
C6 C1 N1 119.8(5)
C3 C2 C1 119.8(6)
C3 C2 H2 120.1
C1 C2 H2 120.1
C2 C3 C4 121.8(5)
C2 C3 C7 118.6(6)
C4 C3 C7 119.6(5)
C5 C4 C3 117.8(5)
C5 C4 H4 121.1
C3 C4 H4 121.1
C6 C5 C4 121.0(5)
C6 C5 C8 118.6(5)
C4 C5 C8 120.4(5)
C5 C6 C1 119.8(5)
C5 C6 H6 120.1
C1 C6 H6 120.1
F1 C7 F3 105.0(6)
F1 C7 F2 107.5(6)
F3 C7 F2 105.3(5)
F1 C7 C3 112.6(6)
F3 C7 C3 114.5(5)
F2 C7 C3 111.3(6)
F5 C8 F6 109.7(6)
F5 C8 F4 106.6(6)
F6 C8 F4 103.5(6)
F5 C8 C5 113.5(6)
F6 C8 C5 114.1(5)
F4 C8 C5 108.7(5)
N1 C9 C11 122.8(5)
N1 C9 C10 119.8(5)
C11 C9 C10 117.4(5)
C9 C10 H10A 109.5
C9 C10 H10B 109.5
H10A C10 H10B 109.5
C9 C10 H10C 109.5
H10A C10 H10C 109.5
H10B C10 H10C 109.5
C12 C11 C9 130.4(6)
C12 C11 H11 114.8
C9 C11 H11 114.8
N2 C12 C11 123.1(5)
N2 C12 C14 120.2(5)
C11 C12 C14 116.7(5)
C15 C13 C19 119.4(5)
C15 C13 N2 120.8(5)
C19 C13 N2 119.8(5)
C12 C14 H14A 109.5
C12 C14 H14B 109.5
H14A C14 H14B 109.5
C12 C14 H14C 109.5
H14A C14 H14C 109.5
H14B C14 H14C 109.5
C16 C15 C13 119.7(6)
C16 C15 H15 120.2
C13 C15 H15 120.2
C17 C16 C15 121.8(5)
C17 C16 C20 120.7(5)
C15 C16 C20 117.5(6)
C16 C17 C18 118.2(5)
C16 C17 H17 120.9
C18 C17 H17 120.9
C19 C18 C17 120.7(5)
C19 C18 C21 119.7(5)
C17 C18 C21 119.6(5)
C18 C19 C13 120.1(5)
C18 C19 H19 119.9
C13 C19 H19 119.9
F8A C20 F7A 123.8(10)
F8A C20 F9A 90.8(11)
F7A C20 F9A 102.3(7)
F8A C20 F8B 39.2(7)
F7A C20 F8B 93.5(11)
F9A C20 F8B 124.1(11)
F8A C20 C16 113.1(7)
F7A C20 C16 112.6(6)
F9A C20 C16 110.4(6)
F8B C20 C16 112.0(7)
F11 C21 F12 107.5(5)
F11 C21 F10 106.8(6)
F12 C21 F10 105.3(6)
F11 C21 C18 114.2(5)
F12 C21 C18 112.5(6)
F10 C21 C18 110.0(5)
C23 C22 C26 108.4(5)
C23 C22 C27 126.5(5)
C26 C22 C27 124.8(5)
C23 C22 Ru1 70.3(3)
C26 C22 Ru1 71.4(3)
C27 C22 Ru1 129.1(4)
C24 C23 C22 108.3(5)
C24 C23 C28 127.6(6)
C22 C23 C28 123.1(6)
C24 C23 Ru1 70.3(3)
C22 C23 Ru1 73.1(3)
C28 C23 Ru1 131.9(4)
C23 C24 C25 108.4(5)
C23 C24 C29 127.1(5)
C25 C24 C29 124.1(6)
C23 C24 Ru1 72.7(3)
C25 C24 Ru1 70.3(3)
C29 C24 Ru1 128.6(4)
C26 C25 C24 107.7(5)
C26 C25 C30 125.6(5)
C24 C25 C30 125.8(6)
C26 C25 Ru1 74.4(3)
C24 C25 Ru1 71.4(3)
C30 C25 Ru1 128.2(4)
C25 C26 C22 107.1(5)
C25 C26 C31 126.1(5)
C22 C26 C31 126.0(6)
C25 C26 Ru1 68.3(3)
C22 C26 Ru1 71.6(3)
C31 C26 Ru1 132.8(4)
C22 C27 H27A 109.5
C22 C27 H27B 109.5
H27A C27 H27B 109.5
C22 C27 H27C 109.5
H27A C27 H27C 109.5
H27B C27 H27C 109.5
C23 C28 H28A 109.5
C23 C28 H28B 109.5
H28A C28 H28B 109.5
C23 C28 H28C 109.5
H28A C28 H28C 109.5
H28B C28 H28C 109.5
C24 C29 H29A 109.5
C24 C29 H29B 109.5
H29A C29 H29B 109.5
C24 C29 H29C 109.5
H29A C29 H29C 109.5
H29B C29 H29C 109.5
C25 C30 H30A 109.5
C25 C30 H30B 109.5
H30A C30 H30B 109.5
C25 C30 H30C 109.5
H30A C30 H30C 109.5
H30B C30 H30C 109.5
C26 C31 H31A 109.5
C26 C31 H31B 109.5
H31A C31 H31B 109.5
C26 C31 H31C 109.5
H31A C31 H31C 109.5
H31B C31 H31C 109.5
C37 C32 C33 120.2(5)
C37 C32 N3 120.1(5)
C33 C32 N3 119.6(5)
C32 C33 C34 119.5(5)
C32 C33 H33 120.2
C34 C33 H33 120.2
C35 C34 C33 119.8(5)
C35 C34 C38 121.4(5)
C33 C34 C38 118.8(6)
C36 C35 C34 119.9(5)
C36 C35 H35 120.1
C34 C35 H35 120.1
C35 C36 C37 120.7(6)
C35 C36 C39 118.4(5)
C37 C36 C39 120.9(5)
C32 C37 C36 119.8(5)
C32 C37 H37 120.1
C36 C37 H37 120.1
F15 C38 F14B 124.2(15)
F15 C38 F14A 96.6(14)
F14B C38 F14A 31.7(6)
F15 C38 F13 102.0(7)
F14B C38 F13 96.7(12)
F14A C38 F13 121.0(15)
F15 C38 C34 112.3(6)
F14B C38 C34 109.8(10)
F14A C38 C34 113.9(9)
F13 C38 C34 109.4(7)
F17 C39 F16 107.5(6)
F17 C39 F18 104.7(5)
F16 C39 F18 106.2(6)
F17 C39 C36 113.6(6)
F16 C39 C36 113.0(5)
F18 C39 C36 111.2(5)
N3 C40 C42 122.6(5)
N3 C40 C41 120.6(5)
C42 C40 C41 116.8(6)
C40 C41 H41A 109.5
C40 C41 H41B 109.5
H41A C41 H41B 109.5
C40 C41 H41C 109.5
H41A C41 H41C 109.5
H41B C41 H41C 109.5
C40 C42 C43 130.0(6)
C40 C42 H42 115.0
C43 C42 H42 115.0
N4 C43 C42 122.2(5)
N4 C43 C44 121.0(5)
C42 C43 C44 116.7(5)
C43 C44 H44A 109.5
C43 C44 H44B 109.5
H44A C44 H44B 109.5
C43 C44 H44C 109.5
H44A C44 H44C 109.5
H44B C44 H44C 109.5
C50 C45 C46 118.5(5)
C50 C45 N4 120.4(5)
C46 C45 N4 121.1(5)
C47 C46 C45 120.5(6)
C47 C46 H46 119.7
C45 C46 H46 119.7
C48 C47 C46 120.9(6)
C48 C47 C51 122.3(6)
C46 C47 C51 116.7(6)
C47 C48 C49 119.6(5)
C47 C48 H48 120.2
C49 C48 H48 120.2
C50 C49 C48 119.6(6)
C50 C49 C52 118.1(6)
C48 C49 C52 122.3(5)
C45 C50 C49 121.0(5)
C45 C50 H50 119.5
C49 C50 H50 119.5
F19A C51 F20B 79(2)
F19A C51 F21 113.2(14)
F20B C51 F21 117.0(13)
F19A C51 F20A 105.5(16)
F20B C51 F20A 27(2)
F21 C51 F20A 104.0(14)
F19A C51 C47 113.9(12)
F20B C51 C47 117.8(14)
F21 C51 C47 112.1(7)
F20A C51 C47 107.2(13)
F19A C51 F19B 23.6(11)
F20B C51 F19B 102.1(17)
F21 C51 F19B 99.2(11)
F20A C51 F19B 128.7(15)
C47 C51 F19B 105.2(11)
F24 C52 F22 107.6(7)
F24 C52 F23 105.9(8)
F22 C52 F23 104.5(8)
F24 C52 C49 113.8(8)
F22 C52 C49 113.2(6)
F23 C52 C49 111.1(7)
C57 C53 C54 109.8(5)
C57 C53 C58 126.6(6)
C54 C53 C58 123.3(6)
C57 C53 Ru2 70.8(4)
C54 C53 Ru2 71.6(4)
C58 C53 Ru2 129.9(4)
C53 C54 C55 106.8(5)
C53 C54 C59 127.6(6)
C55 C54 C59 125.0(6)
C53 C54 Ru2 71.8(3)
C55 C54 Ru2 68.7(3)
C59 C54 Ru2 131.3(4)
C56 C55 C54 106.8(5)
C56 C55 C60 127.2(6)
C54 C55 C60 124.9(5)
C56 C55 Ru2 70.9(3)
C54 C55 Ru2 73.5(3)
C60 C55 Ru2 130.1(4)
C57 C56 C55 109.2(5)
C57 C56 C61 128.3(5)
C55 C56 C61 122.2(6)
C57 C56 Ru2 73.1(3)
C55 C56 Ru2 71.1(3)
C61 C56 Ru2 127.0(4)
C53 C57 C56 107.4(5)
C53 C57 C62 123.9(6)
C56 C57 C62 127.7(6)
C53 C57 Ru2 72.8(3)
C56 C57 Ru2 69.8(3)
C62 C57 Ru2 131.5(4)
C53 C58 H58A 109.5
C53 C58 H58B 109.5
H58A C58 H58B 109.5
C53 C58 H58C 109.5
H58A C58 H58C 109.5
H58B C58 H58C 109.5
C54 C59 H59A 109.5
C54 C59 H59B 109.5
H59A C59 H59B 109.5
C54 C59 H59C 109.5
H59A C59 H59C 109.5
H59B C59 H59C 109.5
C55 C60 H60A 109.5
C55 C60 H60B 109.5
H60A C60 H60B 109.5
C55 C60 H60C 109.5
H60A C60 H60C 109.5
H60B C60 H60C 109.5
C56 C61 H61A 109.5
C56 C61 H61B 109.5
H61A C61 H61B 109.5
C56 C61 H61C 109.5
H61A C61 H61C 109.5
H61B C61 H61C 109.5
C57 C62 H62A 109.5
C57 C62 H62B 109.5
H62A C62 H62B 109.5
C57 C62 H62C 109.5
H62A C62 H62C 109.5
H62B C62 H62C 109.5
C68 C63 C64 119.9(5)
C68 C63 N5 120.1(5)
C64 C63 N5 120.0(5)
C63 C64 C65 119.6(6)
C63 C64 H64 120.2
C65 C64 H64 120.2
C64 C65 C66 120.8(5)
C64 C65 C69 117.7(6)
C66 C65 C69 121.4(5)
C67 C66 C65 118.5(6)
C67 C66 H66 120.7
C65 C66 H66 120.7
C66 C67 C68 121.1(6)
C66 C67 C70 120.3(6)
C68 C67 C70 118.6(6)
C63 C68 C67 120.1(6)
C63 C68 H68 120.0
C67 C68 H68 120.0
F25 C69 F27 106.4(7)
F25 C69 F26 108.8(7)
F27 C69 F26 106.2(5)
F25 C69 C65 112.1(6)
F27 C69 C65 111.9(6)
F26 C69 C65 111.2(7)
F30 C70 F29 108.0(8)
F30 C70 F28 104.3(7)
F29 C70 F28 107.3(8)
F30 C70 C67 113.3(7)
F29 C70 C67 113.3(6)
F28 C70 C67 109.9(8)
N5 C71 C73 123.0(5)
N5 C71 C72 121.4(5)
C73 C71 C72 115.6(5)
C71 C72 H72A 109.5
C71 C72 H72B 109.5
H72A C72 H72B 109.5
C71 C72 H72C 109.5
H72A C72 H72C 109.5
H72B C72 H72C 109.5
C71 C73 C74 127.3(6)
C71 C73 H73 116.4
C74 C73 H73 116.4
N6 C74 C73 124.5(5)
N6 C74 C75 120.2(5)
C73 C74 C75 115.3(5)
C74 C75 H75A 109.5
C74 C75 H75B 109.5
H75A C75 H75B 109.5
C74 C75 H75C 109.5
H75A C75 H75C 109.5
H75B C75 H75C 109.5
C81 C76 C77 117.9(5)
C81 C76 N6 120.4(5)
C77 C76 N6 121.7(5)
C78 C77 C76 121.2(6)
C78 C77 H77 119.4
C76 C77 H77 119.4
C79 C78 C77 121.6(6)
C79 C78 C82 120.3(6)
C77 C78 C82 118.1(7)
C78 C79 C80 117.6(5)
C78 C79 H79 121.2
C80 C79 H79 121.2
C81 C80 C79 121.5(6)
C81 C80 C83 119.8(5)
C79 C80 C83 118.7(5)
C80 C81 C76 120.2(5)
C80 C81 H81 119.9
C76 C81 H81 119.9
F32 C82 F31A 130.9(14)
F32 C82 F33 103.6(8)
F31A C82 F33 87.2(12)
F32 C82 F31B 94.2(11)
F31A C82 F31B 43.5(9)
F33 C82 F31B 121.8(11)
F32 C82 C78 112.0(7)
F31A C82 C78 107.8(9)
F33 C82 C78 111.2(8)
F31B C82 C78 112.2(9)
F34 C83 F36 106.4(5)
F34 C83 F35 104.4(5)
F36 C83 F35 107.6(5)
F34 C83 C80 113.7(5)
F36 C83 C80 112.3(5)
F35 C83 C80 111.9(5)
C88 C84 C85 111.4(6)
C88 C84 C89 124.3(7)
C85 C84 C89 124.2(8)
C88 C84 Ru3 71.7(4)
C85 C84 Ru3 71.1(4)
C89 C84 Ru3 128.6(4)
C84 C85 C86 106.6(6)
C84 C85 C90 126.5(7)
C86 C85 C90 126.3(7)
C84 C85 Ru3 73.0(4)
C86 C85 Ru3 68.5(3)
C90 C85 Ru3 130.5(5)
C87 C86 C85 109.4(6)
C87 C86 C91 122.8(6)
C85 C86 C91 126.9(6)
C87 C86 Ru3 71.6(3)
C85 C86 Ru3 73.9(3)
C91 C86 Ru3 129.4(4)
C86 C87 C88 105.9(6)
C86 C87 C92 126.7(6)
C88 C87 C92 127.0(6)
C86 C87 Ru3 70.5(3)
C88 C87 Ru3 73.2(3)
C92 C87 Ru3 127.1(5)
C84 C88 C87 106.8(6)
C84 C88 C93 128.5(7)
C87 C88 C93 124.0(6)
C84 C88 Ru3 72.7(4)
C87 C88 Ru3 68.2(3)
C93 C88 Ru3 130.8(4)
C84 C89 H89A 109.5
C84 C89 H89B 109.5
H89A C89 H89B 109.5
C84 C89 H89C 109.5
H89A C89 H89C 109.5
H89B C89 H89C 109.5
C85 C90 H90A 109.5
C85 C90 H90B 109.5
H90A C90 H90B 109.5
C85 C90 H90C 109.5
H90A C90 H90C 109.5
H90B C90 H90C 109.5
C86 C91 H91A 109.5
C86 C91 H91B 109.5
H91A C91 H91B 109.5
C86 C91 H91C 109.5
H91A C91 H91C 109.5
H91B C91 H91C 109.5
C87 C92 H92A 109.5
C87 C92 H92B 109.5
H92A C92 H92B 109.5
C87 C92 H92C 109.5
H92A C92 H92C 109.5
H92B C92 H92C 109.5
C88 C93 H93A 109.5
C88 C93 H93B 109.5
H93A C93 H93B 109.5
C88 C93 H93C 109.5
H93A C93 H93C 109.5
H93B C93 H93C 109.5
C99 C94 C95 119.5(5)
C99 C94 N7 120.4(5)
C95 C94 N7 120.1(5)
C96 C95 C94 119.5(5)
C96 C95 H95 120.2
C94 C95 H95 120.2
C95 C96 C97 121.3(6)
C95 C96 C100 117.7(6)
C97 C96 C100 120.8(6)
C98 C97 C96 119.5(5)
C98 C97 H97 120.2
C96 C97 H97 120.2
C97 C98 C99 119.6(6)
C97 C98 C101 122.8(5)
C99 C98 C101 117.4(6)
C94 C99 C98 120.5(6)
C94 C99 H99 119.7
C98 C99 H99 119.7
F40 C100 F42 107.1(7)
F40 C100 F41 104.2(9)
F42 C100 F41 106.4(6)
F40 C100 C96 113.2(6)
F42 C100 C96 113.0(7)
F41 C100 C96 112.2(6)
F38B C101 F37 120.2(11)
F38B C101 F39 84.1(17)
F37 C101 F39 104.6(6)
F38B C101 F38A 35.8(8)
F37 C101 F38A 102.0(10)
F39 C101 F38A 119.4(15)
F38B C101 C98 118.7(8)
F37 C101 C98 112.9(7)
F39 C101 C98 110.6(7)
F38A C101 C98 107.2(9)
N7 C102 C104 124.4(5)
N7 C102 C103 121.0(5)
C104 C102 C103 114.5(5)
C102 C103 H10D 109.5
C102 C103 H10E 109.5
H10D C103 H10E 109.5
C102 C103 H10F 109.5
H10D C103 H10F 109.5
H10E C103 H10F 109.5
C102 C104 C105 127.7(6)
C102 C104 H104 116.2
C105 C104 H104 116.2
N8 C105 C104 123.4(5)
N8 C105 C106 121.3(5)
C104 C105 C106 115.3(5)
C105 C106 H10G 109.5
C105 C106 H10H 109.5
H10G C106 H10H 109.5
C105 C106 H10I 109.5
H10G C106 H10I 109.5
H10H C106 H10I 109.5
C109 C107 C111 121.0(5)
C109 C107 C114 119.4(5)
C111 C107 C114 119.6(5)
C109 C108 C113 118.9(5)
C109 C108 N8 121.4(5)
C113 C108 N8 119.6(5)
C107 C109 C108 120.3(5)
C107 C109 H109 119.9
C108 C109 H109 119.9
C112 C111 C107 118.1(5)
C112 C111 H111 120.9
C107 C111 H111 120.9
C111 C112 C113 122.2(6)
C111 C112 C115 118.4(5)
C113 C112 C115 119.4(5)
C112 C113 C108 119.6(5)
C112 C113 H113 120.2
C108 C113 H113 120.2
F44 C114 F45 106.6(7)
F44 C114 F43 105.4(7)
F45 C114 F43 104.6(6)
F44 C114 C107 114.9(6)
F45 C114 C107 113.3(6)
F43 C114 C107 111.1(5)
F46 C115 F47 106.7(6)
F46 C115 F48 104.2(5)
F47 C115 F48 106.5(6)
F46 C115 C112 113.3(6)
F47 C115 C112 113.2(5)
F48 C115 C112 112.3(6)
C117 C116 C120 110.7(5)
C117 C116 C121 125.9(5)
C120 C116 C121 123.4(5)
C117 C116 Ru4 71.5(3)
C120 C116 Ru4 69.4(3)
C121 C116 Ru4 127.6(4)
C116 C117 C118 106.7(4)
C116 C117 C122 124.9(6)
C118 C117 C122 127.2(5)
C116 C117 Ru4 72.6(3)
C118 C117 Ru4 67.9(3)
C122 C117 Ru4 134.2(4)
C117 C118 C119 108.8(6)
C117 C118 C123 127.7(5)
C119 C118 C123 122.7(6)
C117 C118 Ru4 75.0(3)
C119 C118 Ru4 69.9(3)
C123 C118 Ru4 129.3(5)
C120 C119 C118 108.2(5)
C120 C119 C124 126.6(5)
C118 C119 C124 124.4(6)
C120 C119 Ru4 73.8(3)
C118 C119 Ru4 71.4(3)
C124 C119 Ru4 128.8(4)
C119 C120 C116 105.7(5)
C119 C120 C125 128.3(5)
C116 C120 C125 125.3(6)
C119 C120 Ru4 68.3(3)
C116 C120 Ru4 73.4(3)
C125 C120 Ru4 130.1(4)
C116 C121 H12A 109.5
C116 C121 H12B 109.5
H12A C121 H12B 109.5
C116 C121 H12C 109.5
H12A C121 H12C 109.5
H12B C121 H12C 109.5
C117 C122 H12D 109.5
C117 C122 H12E 109.5
H12D C122 H12E 109.5
C117 C122 H12F 109.5
H12D C122 H12F 109.5
H12E C122 H12F 109.5
C118 C123 H12G 109.5
C118 C123 H12H 109.5
H12G C123 H12H 109.5
C118 C123 H12I 109.5
H12G C123 H12I 109.5
H12H C123 H12I 109.5
C119 C124 H12J 109.5
C119 C124 H12K 109.5
H12J C124 H12K 109.5
C119 C124 H12L 109.5
H12J C124 H12L 109.5
H12K C124 H12L 109.5
C120 C125 H12M 109.5
C120 C125 H12N 109.5
H12M C125 H12N 109.5
C120 C125 H12O 109.5
H12M C125 H12O 109.5
H12N C125 H12O 109.5
C9 N1 C1 115.5(4)
C9 N1 Ru1 127.9(3)
C1 N1 Ru1 116.6(4)
C12 N2 C13 114.9(4)
C12 N2 Ru1 127.9(3)
C13 N2 Ru1 117.0(4)
C40 N3 C32 114.1(5)
C40 N3 Ru2 129.2(3)
C32 N3 Ru2 116.4(4)
C43 N4 C45 115.2(4)
C43 N4 Ru2 128.8(3)
C45 N4 Ru2 115.9(4)
C71 N5 C63 114.8(5)
C71 N5 Ru3 129.5(4)
C63 N5 Ru3 115.4(4)
C74 N6 C76 114.5(5)
C74 N6 Ru3 128.2(4)
C76 N6 Ru3 117.2(4)
C102 N7 C94 116.3(5)
C102 N7 Ru4 128.4(3)
C94 N7 Ru4 115.2(4)
C105 N8 C108 115.1(4)
C105 N8 Ru4 128.3(3)
C108 N8 Ru4 116.4(4)
C101 F38B F39 50.2(12)
C101 F39 F38B 45.6(8)
N1 Ru1 N2 87.97(18)
N1 Ru1 C25 102.58(19)
N2 Ru1 C25 126.9(2)
N1 Ru1 C24 133.8(2)
N2 Ru1 C24 99.81(19)
C25 Ru1 C24 38.30(19)
N1 Ru1 C23 164.35(18)
N2 Ru1 C23 105.39(19)
C25 Ru1 C23 63.0(2)
C24 Ru1 C23 37.0(2)
N1 Ru1 C26 103.04(17)
N2 Ru1 C26 162.07(18)
C25 Ru1 C26 37.3(2)
C24 Ru1 C26 62.3(2)
C23 Ru1 C26 62.02(19)
N1 Ru1 C22 132.88(19)
N2 Ru1 C22 137.95(19)
C25 Ru1 C22 62.3(2)
C24 Ru1 C22 61.6(2)
C23 Ru1 C22 36.7(2)
C26 Ru1 C22 37.05(19)
N1 Ru1 Cl1 88.73(13)
N2 Ru1 Cl1 87.90(13)
C25 Ru1 Cl1 143.14(18)
C24 Ru1 Cl1 136.58(18)
C23 Ru1 Cl1 99.66(17)
C26 Ru1 Cl1 106.22(15)
C22 Ru1 Cl1 84.21(15)
N3 Ru2 N4 87.09(18)
N3 Ru2 C56 100.29(19)
N4 Ru2 C56 133.4(2)
N3 Ru2 C55 128.1(2)
N4 Ru2 C55 103.47(19)
C56 Ru2 C55 38.0(2)
N3 Ru2 C57 104.3(2)
N4 Ru2 C57 165.82(18)
C56 Ru2 C57 37.1(2)
C55 Ru2 C57 62.9(2)
N3 Ru2 C54 162.68(18)
N4 Ru2 C54 105.29(19)
C56 Ru2 C54 62.4(2)
C55 Ru2 C54 37.9(2)
C57 Ru2 C54 61.8(2)
N3 Ru2 C53 136.1(2)
N4 Ru2 C53 135.4(2)
C56 Ru2 C53 61.2(2)
C55 Ru2 C53 62.1(2)
C57 Ru2 C53 36.4(2)
C54 Ru2 C53 36.6(2)
N3 Ru2 Cl2 88.88(14)
N4 Ru2 Cl2 87.77(13)
C56 Ru2 Cl2 137.74(18)
C55 Ru2 Cl2 141.18(17)
C57 Ru2 Cl2 100.65(18)
C54 Ru2 Cl2 103.42(16)
C53 Ru2 Cl2 83.67(16)
N6 Ru3 N5 87.51(18)
N6 Ru3 C86 131.8(2)
N5 Ru3 C86 101.5(2)
N6 Ru3 C87 101.3(2)
N5 Ru3 C87 128.5(2)
C86 Ru3 C87 37.9(2)
N6 Ru3 C85 163.4(2)
N5 Ru3 C85 106.4(2)
C86 Ru3 C85 37.6(2)
C87 Ru3 C85 63.0(2)
N6 Ru3 C88 103.4(2)
N5 Ru3 C88 164.2(2)
C86 Ru3 C88 62.7(2)
C87 Ru3 C88 38.7(2)
C85 Ru3 C88 61.2(2)
N6 Ru3 C84 133.4(3)
N5 Ru3 C84 138.0(3)
C86 Ru3 C84 61.1(2)
C87 Ru3 C84 61.9(3)
C85 Ru3 C84 36.0(3)
C88 Ru3 C84 35.6(3)
N6 Ru3 Cl3 89.62(13)
N5 Ru3 Cl3 88.07(14)
C86 Ru3 Cl3 137.30(19)
C87 Ru3 Cl3 141.74(18)
C85 Ru3 Cl3 99.72(17)
C88 Ru3 Cl3 103.21(17)
C84 Ru3 Cl3 83.94(19)
N7 Ru4 N8 87.68(18)
N7 Ru4 C119 133.9(2)
N8 Ru4 C119 100.16(19)
N7 Ru4 C118 102.75(19)
N8 Ru4 C118 128.2(2)
C119 Ru4 C118 38.72(19)
N7 Ru4 C120 164.88(17)
N8 Ru4 C120 105.62(18)
C119 Ru4 C120 37.9(2)
C118 Ru4 C120 63.5(2)
N7 Ru4 C117 102.81(17)
N8 Ru4 C117 163.30(17)
C119 Ru4 C117 63.21(19)
C118 Ru4 C117 37.1(2)
C120 Ru4 C117 62.62(17)
N7 Ru4 C116 131.95(18)
N8 Ru4 C116 139.18(19)
C119 Ru4 C116 61.8(2)
C118 Ru4 C116 60.9(2)
C120 Ru4 C116 37.22(18)
C117 Ru4 C116 35.9(2)
N7 Ru4 Cl4 88.50(13)
N8 Ru4 Cl4 87.63(13)
C119 Ru4 Cl4 136.80(18)
C118 Ru4 Cl4 142.2(2)
C120 Ru4 Cl4 99.02(17)
C117 Ru4 Cl4 105.38(16)
C116 Ru4 Cl4 84.61(15)

loop_
_geom_bond_atom_site_label_1
_geom_bond_atom_site_label_2
_geom_bond_distance
C1 C2 1.384(7)
C1 C6 1.398(8)
C1 N1 1.432(6)
C2 C3 1.367(8)
C2 H2 0.9500
C3 C4 1.396(9)
C3 C7 1.490(7)
C4 C5 1.394(8)
C4 H4 0.9500
C5 C6 1.380(7)
C5 C8 1.503(9)
C6 H6 0.9500
C7 F1 1.323(10)
C7 F3 1.327(7)
C7 F2 1.333(8)
C8 F5 1.291(7)
C8 F6 1.303(8)
C8 F4 1.394(9)
C9 N1 1.352(8)
C9 C11 1.379(8)
C9 C10 1.514(7)
C10 H10A 0.9800
C10 H10B 0.9800
C10 H10C 0.9800
C11 C12 1.370(8)
C11 H11 0.9500
C12 N2 1.348(8)
C12 C14 1.505(7)
C13 C15 1.389(8)
C13 C19 1.395(8)
C13 N2 1.428(6)
C14 H14A 0.9800
C14 H14B 0.9800
C14 H14C 0.9800
C15 C16 1.388(8)
C15 H15 0.9500
C16 C17 1.381(9)
C16 C20 1.511(9)
C17 C18 1.400(7)
C17 H17 0.9500
C18 C19 1.388(7)
C18 C21 1.490(9)
C19 H19 0.9500
C20 F8A 1.286(10)
C20 F7A 1.290(10)
C20 F9A 1.345(8)
C20 F8B 1.386(12)
C21 F11 1.307(6)
C21 F12 1.326(8)
C21 F10 1.373(9)
C22 C23 1.411(8)
C22 C26 1.435(8)
C22 C27 1.490(9)
C22 Ru1 2.260(6)
C23 C24 1.402(9)
C23 C28 1.509(8)
C23 Ru1 2.224(6)
C24 C25 1.434(7)
C24 C29 1.491(8)
C24 Ru1 2.192(5)
C25 C26 1.419(9)
C25 C30 1.499(8)
C25 Ru1 2.178(5)
C26 C31 1.502(8)
C26 Ru1 2.257(5)
C27 H27A 0.9800
C27 H27B 0.9800
C27 H27C 0.9800
C28 H28A 0.9800
C28 H28B 0.9800
C28 H28C 0.9800
C29 H29A 0.9800
C29 H29B 0.9800
C29 H29C 0.9800
C30 H30A 0.9800
C30 H30B 0.9800
C30 H30C 0.9800
C31 H31A 0.9800
C31 H31B 0.9800
C31 H31C 0.9800
C32 C37 1.372(9)
C32 C33 1.377(7)
C32 N3 1.450(6)
C33 C34 1.415(7)
C33 H33 0.9500
C34 C35 1.372(9)
C34 C38 1.505(9)
C35 C36 1.370(9)
C35 H35 0.9500
C36 C37 1.394(8)
C36 C39 1.485(9)
C37 H37 0.9500
C38 F15 1.280(10)
C38 F14B 1.326(14)
C38 F14A 1.342(16)
C38 F13 1.359(11)
C39 F17 1.312(9)
C39 F16 1.313(7)
C39 F18 1.348(8)
C40 N3 1.344(8)
C40 C42 1.365(8)
C40 C41 1.517(7)
C41 H41A 0.9800
C41 H41B 0.9800
C41 H41C 0.9800
C42 C43 1.385(8)
C42 H42 0.9500
C43 N4 1.352(8)
C43 C44 1.497(7)
C44 H44A 0.9800
C44 H44B 0.9800
C44 H44C 0.9800
C45 C50 1.381(8)
C45 C46 1.403(8)
C45 N4 1.421(6)
C46 C47 1.370(8)
C46 H46 0.9500
C47 C48 1.370(9)
C47 C51 1.505(10)
C48 C49 1.398(9)
C48 H48 0.9500
C49 C50 1.385(7)
C49 C52 1.499(10)
C50 H50 0.9500
C51 F19A 1.22(2)
C51 F20B 1.22(2)
C51 F21 1.321(8)
C51 F20A 1.46(3)
C51 F19B 1.51(3)
C52 F24 1.279(10)
C52 F22 1.314(8)
C52 F23 1.339(12)
C53 C57 1.400(9)
C53 C54 1.415(8)
C53 C58 1.516(10)
C53 Ru2 2.256(6)
C54 C55 1.443(9)
C54 C59 1.516(8)
C54 Ru2 2.252(5)
C55 C56 1.423(8)
C55 C60 1.486(8)
C55 Ru2 2.189(5)
C56 C57 1.405(9)
C56 C61 1.508(8)
C56 Ru2 2.186(5)
C57 C62 1.497(8)
C57 Ru2 2.229(6)
C58 H58A 0.9800
C58 H58B 0.9800
C58 H58C 0.9800
C59 H59A 0.9800
C59 H59B 0.9800
C59 H59C 0.9800
C60 H60A 0.9800
C60 H60B 0.9800
C60 H60C 0.9800
C61 H61A 0.9800
C61 H61B 0.9800
C61 H61C 0.9800
C62 H62A 0.9800
C62 H62B 0.9800
C62 H62C 0.9800
C63 C68 1.379(9)
C63 C64 1.386(8)
C63 N5 1.438(7)
C64 C65 1.392(8)
C64 H64 0.9500
C65 C66 1.396(9)
C65 C69 1.503(8)
C66 C67 1.377(9)
C66 H66 0.9500
C67 C68 1.390(8)
C67 C70 1.504(9)
C68 H68 0.9500
C69 F25 1.305(10)
C69 F27 1.326(9)
C69 F26 1.329(10)
C70 F30 1.312(10)
C70 F29 1.329(8)
C70 F28 1.359(12)
C71 N5 1.337(9)
C71 C73 1.399(8)
C71 C72 1.522(8)
C72 H72A 0.9800
C72 H72B 0.9800
C72 H72C 0.9800
C73 C74 1.402(8)
C73 H73 0.9500
C74 N6 1.343(8)
C74 C75 1.511(7)
C75 H75A 0.9800
C75 H75B 0.9800
C75 H75C 0.9800
C76 C81 1.388(8)
C76 C77 1.390(7)
C76 N6 1.424(7)
C77 C78 1.366(9)
C77 H77 0.9500
C78 C79 1.356(10)
C78 C82 1.518(10)
C79 C80 1.408(8)
C79 H79 0.9500
C80 C81 1.363(7)
C80 C83 1.492(9)
C81 H81 0.9500
C82 F32 1.277(11)
C82 F31A 1.291(14)
C82 F33 1.354(12)
C82 F31B 1.367(14)
C83 F34 1.321(9)
C83 F36 1.326(6)
C83 F35 1.338(7)
C84 C88 1.379(10)
C84 C85 1.391(10)
C84 C89 1.521(10)
C84 Ru3 2.265(7)
C85 C86 1.423(9)
C85 C90 1.499(10)
C85 Ru3 2.241(6)
C86 C87 1.412(9)
C86 C91 1.527(8)
C86 Ru3 2.169(6)
C87 C88 1.470(9)
C87 C92 1.501(9)
C87 Ru3 2.184(5)
C88 C93 1.512(10)
C88 Ru3 2.251(6)
C89 H89A 0.9800
C89 H89B 0.9800
C89 H89C 0.9800
C90 H90A 0.9800
C90 H90B 0.9800
C90 H90C 0.9800
C91 H91A 0.9800
C91 H91B 0.9800
C91 H91C 0.9800
C92 H92A 0.9800
C92 H92B 0.9800
C92 H92C 0.9800
C93 H93A 0.9800
C93 H93B 0.9800
C93 H93C 0.9800
C94 C99 1.384(8)
C94 C95 1.395(9)
C94 N7 1.425(6)
C95 C96 1.386(8)
C95 H95 0.9500
C96 C97 1.387(8)
C96 C100 1.505(10)
C97 C98 1.378(9)
C97 H97 0.9500
C98 C99 1.413(7)
C98 C101 1.496(9)
C99 H99 0.9500
C100 F40 1.252(11)
C100 F42 1.290(8)
C100 F41 1.324(9)
C101 F38B 1.253(19)
C101 F37 1.336(8)
C101 F39 1.348(11)
C101 F38A 1.448(18)
C102 N7 1.324(8)
C102 C104 1.390(8)
C102 C103 1.529(7)
C103 H10D 0.9800
C103 H10E 0.9800
C103 H10F 0.9800
C104 C105 1.405(8)
C104 H104 0.9500
C105 N8 1.340(8)
C105 C106 1.517(7)
C106 H10G 0.9800
C106 H10H 0.9800
C106 H10I 0.9800
C107 C109 1.357(7)
C107 C111 1.410(9)
C107 C114 1.497(8)
C108 C109 1.390(7)
C108 C113 1.404(8)
C108 N8 1.425(6)
C109 H109 0.9500
C111 C112 1.360(8)
C111 H111 0.9500
C112 C113 1.366(7)
C112 C115 1.491(9)
C113 H113 0.9500
C114 F44 1.274(8)
C114 F45 1.300(10)
C114 F43 1.316(8)
C115 F46 1.319(9)
C115 F47 1.339(7)
C115 F48 1.347(8)
C116 C117 1.408(8)
C116 C120 1.448(7)
C116 C121 1.486(10)
C116 Ru4 2.294(6)
C117 C118 1.425(9)
C117 C122 1.489(7)
C117 Ru4 2.279(5)
C118 C119 1.443(7)
C118 C123 1.501(9)
C118 Ru4 2.186(5)
C119 C120 1.432(9)
C119 C124 1.493(8)
C119 Ru4 2.167(5)
C120 C125 1.496(8)
C120 Ru4 2.240(6)
C121 H12A 0.9800
C121 H12B 0.9800
C121 H12C 0.9800
C122 H12D 0.9800
C122 H12E 0.9800
C122 H12F 0.9800
C123 H12G 0.9800
C123 H12H 0.9800
C123 H12I 0.9800
C124 H12J 0.9800
C124 H12K 0.9800
C124 H12L 0.9800
C125 H12M 0.9800
C125 H12N 0.9800
C125 H12O 0.9800
N1 Ru1 2.071(4)
N2 Ru1 2.072(5)
N3 Ru2 2.060(5)
N4 Ru2 2.064(5)
N5 Ru3 2.067(5)
N6 Ru3 2.060(5)
N7 Ru4 2.071(5)
N8 Ru4 2.072(5)
F38B F39 1.74(3)
Cl1 Ru1 2.4388(14)
Cl2 Ru2 2.4414(14)
Cl3 Ru3 2.4337(15)
Cl4 Ru4 2.4336(14)

loop_
_geom_torsion_atom_site_label_1
_geom_torsion_atom_site_label_2
_geom_torsion_atom_site_label_3
_geom_torsion_atom_site_label_4
_geom_torsion
C6 C1 C2 C3 0.2(8)
N1 C1 C2 C3 -178.4(5)
C1 C2 C3 C4 0.9(9)
C1 C2 C3 C7 -177.2(6)
C2 C3 C4 C5 -1.1(8)
C7 C3 C4 C5 177.0(6)
C3 C4 C5 C6 0.2(9)
C3 C4 C5 C8 179.6(6)
C4 C5 C6 C1 0.9(9)
C8 C5 C6 C1 -178.5(5)
C2 C1 C6 C5 -1.1(9)
N1 C1 C6 C5 177.4(5)
C2 C3 C7 F1 -50.9(8)
C4 C3 C7 F1 131.0(6)
C2 C3 C7 F3 -170.8(6)
C4 C3 C7 F3 11.1(9)
C2 C3 C7 F2 69.9(8)
C4 C3 C7 F2 -108.2(7)
C6 C5 C8 F5 165.0(6)
C4 C5 C8 F5 -14.4(9)
C6 C5 C8 F6 38.4(9)
C4 C5 C8 F6 -141.0(6)
C6 C5 C8 F4 -76.5(7)
C4 C5 C8 F4 104.1(6)
N1 C9 C11 C12 -1.4(10)
C10 C9 C11 C12 175.5(6)
C9 C11 C12 N2 2.3(11)
C9 C11 C12 C14 -175.2(6)
C19 C13 C15 C16 -2.6(8)
N2 C13 C15 C16 179.0(5)
C13 C15 C16 C17 1.8(9)
C13 C15 C16 C20 179.2(6)
C15 C16 C17 C18 -1.1(9)
C20 C16 C17 C18 -178.4(6)
C16 C17 C18 C19 1.2(9)
C16 C17 C18 C21 179.4(6)
C17 C18 C19 C13 -2.0(9)
C21 C18 C19 C13 179.8(6)
C15 C13 C19 C18 2.7(8)
N2 C13 C19 C18 -178.9(5)
C17 C16 C20 F8A 75.8(13)
C15 C16 C20 F8A -101.6(13)
C17 C16 C20 F7A -137.8(7)
C15 C16 C20 F7A 44.7(9)
C17 C16 C20 F9A -24.2(9)
C15 C16 C20 F9A 158.4(7)
C17 C16 C20 F8B 118.4(14)
C15 C16 C20 F8B -59.0(15)
C19 C18 C21 F11 -169.4(6)
C17 C18 C21 F11 12.4(9)
C19 C18 C21 F12 -46.4(8)
C17 C18 C21 F12 135.4(6)
C19 C18 C21 F10 70.6(7)
C17 C18 C21 F10 -107.6(6)
C26 C22 C23 C24 -0.3(6)
C27 C22 C23 C24 173.6(5)
Ru1 C22 C23 C24 -61.8(4)
C26 C22 C23 C28 -169.1(5)
C27 C22 C23 C28 4.9(9)
Ru1 C22 C23 C28 129.5(6)
C26 C22 C23 Ru1 61.5(4)
C27 C22 C23 Ru1 -124.6(5)
C22 C23 C24 C25 2.0(6)
C28 C23 C24 C25 170.1(6)
Ru1 C23 C24 C25 -61.6(4)
C22 C23 C24 C29 -170.6(5)
C28 C23 C24 C29 -2.6(10)
Ru1 C23 C24 C29 125.7(6)
C22 C23 C24 Ru1 63.6(4)
C28 C23 C24 Ru1 -128.3(6)
C23 C24 C25 C26 -2.9(6)
C29 C24 C25 C26 170.0(5)
Ru1 C24 C25 C26 -66.1(4)
C23 C24 C25 C30 -172.6(5)
C29 C24 C25 C30 0.3(9)
Ru1 C24 C25 C30 124.2(6)
C23 C24 C25 Ru1 63.2(4)
C29 C24 C25 Ru1 -123.9(6)
C24 C25 C26 C22 2.7(6)
C30 C25 C26 C22 172.4(5)
Ru1 C25 C26 C22 -61.4(4)
C24 C25 C26 C31 -168.0(6)
C30 C25 C26 C31 1.8(9)
Ru1 C25 C26 C31 128.0(6)
C24 C25 C26 Ru1 64.1(4)
C30 C25 C26 Ru1 -126.2(6)
C23 C22 C26 C25 -1.5(6)
C27 C22 C26 C25 -175.5(5)
Ru1 C22 C26 C25 59.3(4)
C23 C22 C26 C31 169.2(5)
C27 C22 C26 C31 -4.9(9)
Ru1 C22 C26 C31 -130.0(6)
C23 C22 C26 Ru1 -60.8(4)
C27 C22 C26 Ru1 125.2(5)
C37 C32 C33 C34 -1.8(9)
N3 C32 C33 C34 -177.7(5)
C32 C33 C34 C35 3.5(9)
C32 C33 C34 C38 -177.9(6)
C33 C34 C35 C36 -2.6(10)
C38 C34 C35 C36 178.8(7)
C34 C35 C36 C37 0.1(10)
C34 C35 C36 C39 -178.6(6)
C33 C32 C37 C36 -0.6(9)
N3 C32 C37 C36 175.2(5)
C35 C36 C37 C32 1.5(9)
C39 C36 C37 C32 -179.8(6)
C35 C34 C38 F15 -128.6(8)
C33 C34 C38 F15 52.9(10)
C35 C34 C38 F14B 14.0(18)
C33 C34 C38 F14B -164.6(15)
C35 C34 C38 F14A -20(2)
C33 C34 C38 F14A 161.4(18)
C35 C34 C38 F13 118.9(8)
C33 C34 C38 F13 -59.7(9)
C35 C36 C39 F17 94.7(7)
C37 C36 C39 F17 -84.0(7)
C35 C36 C39 F16 -28.2(10)
C37 C36 C39 F16 153.1(6)
C35 C36 C39 F18 -147.5(6)
C37 C36 C39 F18 33.8(9)
N3 C40 C42 C43 -3.7(11)
C41 C40 C42 C43 175.1(6)
C40 C42 C43 N4 2.8(10)
C40 C42 C43 C44 -176.0(6)
C50 C45 C46 C47 -0.6(9)
N4 C45 C46 C47 178.9(6)
C45 C46 C47 C48 -1.5(10)
C45 C46 C47 C51 174.8(8)
C46 C47 C48 C49 2.4(11)
C51 C47 C48 C49 -173.7(9)
C47 C48 C49 C50 -1.2(10)
C47 C48 C49 C52 177.5(8)
C46 C45 C50 C49 1.8(9)
N4 C45 C50 C49 -177.7(5)
C48 C49 C50 C45 -0.9(10)
C52 C49 C50 C45 -179.7(7)
C48 C47 C51 F19A -145.3(16)
C46 C47 C51 F19A 38.4(19)
C48 C47 C51 F20B 125(3)
C46 C47 C51 F20B -51(3)
C48 C47 C51 F21 -15.2(15)
C46 C47 C51 F21 168.5(8)
C48 C47 C51 F20A 98.4(15)
C46 C47 C51 F20A -77.9(15)
C48 C47 C51 F19B -121.9(14)
C46 C47 C51 F19B 61.8(15)
C50 C49 C52 F24 -53.7(10)
C48 C49 C52 F24 127.5(8)
C50 C49 C52 F22 -177.1(7)
C48 C49 C52 F22 4.2(12)
C50 C49 C52 F23 65.7(10)
C48 C49 C52 F23 -113.1(8)
C57 C53 C54 C55 0.7(6)
C58 C53 C54 C55 173.7(5)
Ru2 C53 C54 C55 -60.1(4)
C57 C53 C54 C59 -170.6(6)
C58 C53 C54 C59 2.4(9)
Ru2 C53 C54 C59 128.6(6)
C57 C53 C54 Ru2 60.8(4)
C58 C53 C54 Ru2 -126.2(6)
C53 C54 C55 C56 -1.4(6)
C59 C54 C55 C56 170.2(5)
Ru2 C54 C55 C56 -63.5(4)
C53 C54 C55 C60 -170.1(5)
C59 C54 C55 C60 1.5(9)
Ru2 C54 C55 C60 127.7(6)
C53 C54 C55 Ru2 62.2(4)
C59 C54 C55 Ru2 -126.3(6)
C54 C55 C56 C57 1.6(7)
C60 C55 C56 C57 170.0(6)
Ru2 C55 C56 C57 -63.6(4)
C54 C55 C56 C61 -172.3(5)
C60 C55 C56 C61 -3.9(10)
Ru2 C55 C56 C61 122.5(6)
C54 C55 C56 Ru2 65.2(4)
C60 C55 C56 Ru2 -126.3(6)
C54 C53 C57 C56 0.3(7)
C58 C53 C57 C56 -172.5(6)
Ru2 C53 C57 C56 61.5(4)
C54 C53 C57 C62 169.8(6)
C58 C53 C57 C62 -3.0(10)
Ru2 C53 C57 C62 -128.9(6)
C54 C53 C57 Ru2 -61.2(4)
C58 C53 C57 Ru2 126.0(6)
C55 C56 C57 C53 -1.2(7)
C61 C56 C57 C53 172.2(6)
Ru2 C56 C57 C53 -63.6(4)
C55 C56 C57 C62 -170.2(6)
C61 C56 C57 C62 3.2(10)
Ru2 C56 C57 C62 127.5(7)
C55 C56 C57 Ru2 62.4(4)
C61 C56 C57 Ru2 -124.2(6)
C68 C63 C64 C65 -0.2(9)
N5 C63 C64 C65 177.8(6)
C63 C64 C65 C66 0.2(10)
C63 C64 C65 C69 177.7(7)
C64 C65 C66 C67 0.0(11)
C69 C65 C66 C67 -177.5(8)
C65 C66 C67 C68 0.0(12)
C65 C66 C67 C70 177.9(8)
C64 C63 C68 C67 0.2(10)
N5 C63 C68 C67 -177.8(6)
C66 C67 C68 C63 -0.1(11)
C70 C67 C68 C63 -178.0(7)
C64 C65 C69 F25 43.2(11)
C66 C65 C69 F25 -139.3(8)
C64 C65 C69 F27 162.6(7)
C66 C65 C69 F27 -19.8(11)
C64 C65 C69 F26 -78.8(8)
C66 C65 C69 F26 98.7(9)
C66 C67 C70 F30 134.4(8)
C68 C67 C70 F30 -47.7(12)
C66 C67 C70 F29 10.8(13)
C68 C67 C70 F29 -171.3(8)
C66 C67 C70 F28 -109.3(8)
C68 C67 C70 F28 68.6(9)
N5 C71 C73 C74 3.2(10)
C72 C71 C73 C74 -175.5(6)
C71 C73 C74 N6 -2.5(10)
C71 C73 C74 C75 175.4(6)
C81 C76 C77 C78 1.3(9)
N6 C76 C77 C78 -177.4(6)
C76 C77 C78 C79 1.7(11)
C76 C77 C78 C82 -178.9(7)
C77 C78 C79 C80 -2.9(11)
C82 C78 C79 C80 177.8(7)
C78 C79 C80 C81 1.2(10)
C78 C79 C80 C83 -177.2(6)
C79 C80 C81 C76 1.8(9)
C83 C80 C81 C76 -179.9(5)
C77 C76 C81 C80 -2.9(8)
N6 C76 C81 C80 175.7(5)
C79 C78 C82 F32 127.8(9)
C77 C78 C82 F32 -51.6(12)
C79 C78 C82 F31A -81.5(16)
C77 C78 C82 F31A 99.1(15)
C79 C78 C82 F33 12.5(12)
C77 C78 C82 F33 -166.9(7)
C79 C78 C82 F31B -127.7(13)
C77 C78 C82 F31B 52.9(14)
C81 C80 C83 F34 -81.8(7)
C79 C80 C83 F34 96.6(7)
C81 C80 C83 F36 157.3(6)
C79 C80 C83 F36 -24.3(8)
C81 C80 C83 F35 36.2(8)
C79 C80 C83 F35 -145.4(6)
C88 C84 C85 C86 0.1(7)
C89 C84 C85 C86 175.1(6)
Ru3 C84 C85 C86 -60.6(4)
C88 C84 C85 C90 -171.2(6)
C89 C84 C85 C90 3.8(10)
Ru3 C84 C85 C90 128.2(6)
C88 C84 C85 Ru3 60.6(5)
C89 C84 C85 Ru3 -124.4(6)
C84 C85 C86 C87 0.2(7)
C90 C85 C86 C87 171.5(6)
Ru3 C85 C86 C87 -63.3(4)
C84 C85 C86 C91 -168.9(6)
C90 C85 C86 C91 2.4(10)
Ru3 C85 C86 C91 127.6(6)
C84 C85 C86 Ru3 63.5(4)
C90 C85 C86 Ru3 -125.2(6)
C85 C86 C87 C88 -0.4(7)
C91 C86 C87 C88 169.2(5)
Ru3 C86 C87 C88 -65.2(4)
C85 C86 C87 C92 -172.9(6)
C91 C86 C87 C92 -3.2(10)
Ru3 C86 C87 C92 122.4(6)
C85 C86 C87 Ru3 64.8(4)
C91 C86 C87 Ru3 -125.6(6)
C85 C84 C88 C87 -0.3(7)
C89 C84 C88 C87 -175.3(6)
Ru3 C84 C88 C87 60.0(4)
C85 C84 C88 C93 170.9(6)
C89 C84 C88 C93 -4.1(10)
Ru3 C84 C88 C93 -128.9(6)
C85 C84 C88 Ru3 -60.3(5)
C89 C84 C88 Ru3 124.7(6)
C86 C87 C88 C84 0.4(7)
C92 C87 C88 C84 172.9(6)
Ru3 C87 C88 C84 -62.9(4)
C86 C87 C88 C93 -171.2(6)
C92 C87 C88 C93 1.2(10)
Ru3 C87 C88 C93 125.4(6)
C86 C87 C88 Ru3 63.4(4)
C92 C87 C88 Ru3 -124.2(6)
C99 C94 C95 C96 1.4(9)
N7 C94 C95 C96 -176.4(5)
C94 C95 C96 C97 -2.9(9)
C94 C95 C96 C100 -178.8(6)
C95 C96 C97 C98 2.8(9)
C100 C96 C97 C98 178.6(6)
C96 C97 C98 C99 -1.2(9)
C96 C97 C98 C101 -176.1(7)
C95 C94 C99 C98 0.1(9)
N7 C94 C99 C98 177.9(5)
C97 C98 C99 C94 -0.2(9)
C101 C98 C99 C94 175.0(6)
C95 C96 C100 F40 60.3(9)
C97 C96 C100 F40 -115.7(8)
C95 C96 C100 F42 -177.8(7)
C97 C96 C100 F42 6.3(10)
C95 C96 C100 F41 -57.4(9)
C97 C96 C100 F41 126.7(8)
C97 C98 C101 F38B 137(2)
C99 C98 C101 F38B -38(2)
C97 C98 C101 F37 -11.3(11)
C99 C98 C101 F37 173.6(6)
C97 C98 C101 F39 -128.1(7)
C99 C98 C101 F39 56.9(9)
C97 C98 C101 F38A 100.3(14)
C99 C98 C101 F38A -74.8(15)
N7 C102 C104 C105 2.7(11)
C103 C102 C104 C105 -175.6(6)
C102 C104 C105 N8 -3.9(10)
C102 C104 C105 C106 174.2(6)
C111 C107 C109 C108 -0.5(9)
C114 C107 C109 C108 177.5(6)
C113 C108 C109 C107 0.3(8)
N8 C108 C109 C107 -176.1(5)
C109 C107 C111 C112 0.8(9)
C114 C107 C111 C112 -177.3(6)
C107 C111 C112 C113 -0.9(9)
C107 C111 C112 C115 -179.0(6)
C111 C112 C113 C108 0.7(9)
C115 C112 C113 C108 178.7(6)
C109 C108 C113 C112 -0.4(8)
N8 C108 C113 C112 176.1(5)
C109 C107 C114 F44 179.9(7)
C111 C107 C114 F44 -2.0(10)
C109 C107 C114 F45 -57.1(8)
C111 C107 C114 F45 121.0(7)
C109 C107 C114 F43 60.3(9)
C111 C107 C114 F43 -121.6(7)
C111 C112 C115 F46 101.9(7)
C113 C112 C115 F46 -76.2(8)
C111 C112 C115 F47 -19.7(10)
C113 C112 C115 F47 162.1(6)
C111 C112 C115 F48 -140.3(6)
C113 C112 C115 F48 41.5(8)
C120 C116 C117 C118 -1.2(6)
C121 C116 C117 C118 176.9(5)
Ru4 C116 C117 C118 -59.6(4)
C120 C116 C117 C122 -169.3(5)
C121 C116 C117 C122 8.7(9)
Ru4 C116 C117 C122 132.2(5)
C120 C116 C117 Ru4 58.5(4)
C121 C116 C117 Ru4 -123.5(5)
C116 C117 C118 C119 0.6(6)
C122 C117 C118 C119 168.4(6)
Ru4 C117 C118 C119 -62.2(4)
C116 C117 C118 C123 -168.9(6)
C122 C117 C118 C123 -1.1(10)
Ru4 C117 C118 C123 128.4(6)
C116 C117 C118 Ru4 62.7(4)
C122 C117 C118 Ru4 -129.5(6)
C117 C118 C119 C120 0.2(7)
C123 C118 C119 C120 170.4(6)
Ru4 C118 C119 C120 -65.2(4)
C117 C118 C119 C124 -169.8(5)
C123 C118 C119 C124 0.3(10)
Ru4 C118 C119 C124 124.8(6)
C117 C118 C119 Ru4 65.4(4)
C123 C118 C119 Ru4 -124.5(6)
C118 C119 C120 C116 -0.9(6)
C124 C119 C120 C116 168.9(5)
Ru4 C119 C120 C116 -64.5(4)
C118 C119 C120 C125 -171.7(6)
C124 C119 C120 C125 -1.9(10)
Ru4 C119 C120 C125 124.7(6)
C118 C119 C120 Ru4 63.6(4)
C124 C119 C120 Ru4 -126.6(6)
C117 C116 C120 C119 1.3(6)
C121 C116 C120 C119 -176.8(5)
Ru4 C116 C120 C119 61.0(4)
C117 C116 C120 C125 172.5(5)
C121 C116 C120 C125 -5.6(8)
Ru4 C116 C120 C125 -127.8(6)
C117 C116 C120 Ru4 -59.7(4)
C121 C116 C120 Ru4 122.2(5)
C11 C9 N1 C1 176.1(5)
C10 C9 N1 C1 -0.7(7)
C11 C9 N1 Ru1 0.4(8)
C10 C9 N1 Ru1 -176.4(4)
C2 C1 N1 C9 77.1(6)
C6 C1 N1 C9 -101.4(6)
C2 C1 N1 Ru1 -106.7(5)
C6 C1 N1 Ru1 74.8(6)
C11 C12 N2 C13 -176.5(6)
C14 C12 N2 C13 0.9(7)
C11 C12 N2 Ru1 -2.1(8)
C14 C12 N2 Ru1 175.3(4)
C15 C13 N2 C12 -77.9(6)
C19 C13 N2 C12 103.7(6)
C15 C13 N2 Ru1 107.0(5)
C19 C13 N2 Ru1 -71.3(5)
C42 C40 N3 C32 176.9(6)
C41 C40 N3 C32 -1.8(8)
C42 C40 N3 Ru2 3.3(9)
C41 C40 N3 Ru2 -175.5(4)
C37 C32 N3 C40 -97.1(7)
C33 C32 N3 C40 78.8(6)
C37 C32 N3 Ru2 77.4(6)
C33 C32 N3 Ru2 -106.7(5)
C42 C43 N4 C45 -177.5(6)
C44 C43 N4 C45 1.2(8)
C42 C43 N4 Ru2 -1.5(8)
C44 C43 N4 Ru2 177.2(4)
C50 C45 N4 C43 101.8(6)
C46 C45 N4 C43 -77.7(7)
C50 C45 N4 Ru2 -74.7(6)
C46 C45 N4 Ru2 105.8(5)
C73 C71 N5 C63 -176.4(6)
C72 C71 N5 C63 2.3(8)
C73 C71 N5 Ru3 -2.5(9)
C72 C71 N5 Ru3 176.2(4)
C68 C63 N5 C71 100.8(7)
C64 C63 N5 C71 -77.2(7)
C68 C63 N5 Ru3 -74.0(6)
C64 C63 N5 Ru3 108.0(6)
C73 C74 N6 C76 176.4(5)
C75 C74 N6 C76 -1.3(7)
C73 C74 N6 Ru3 1.0(8)
C75 C74 N6 Ru3 -176.7(4)
C81 C76 N6 C74 -100.6(6)
C77 C76 N6 C74 78.0(7)
C81 C76 N6 Ru3 75.3(6)
C77 C76 N6 Ru3 -106.1(6)
C104 C102 N7 C94 -177.4(6)
C103 C102 N7 C94 0.9(8)
C104 C102 N7 Ru4 -1.2(9)
C103 C102 N7 Ru4 177.0(4)
C99 C94 N7 C102 -75.6(7)
C95 C94 N7 C102 102.2(7)
C99 C94 N7 Ru4 107.8(5)
C95 C94 N7 Ru4 -74.4(6)
C104 C105 N8 C108 178.5(5)
C106 C105 N8 C108 0.5(7)
C104 C105 N8 Ru4 3.4(8)
C106 C105 N8 Ru4 -174.5(4)
C109 C108 N8 C105 78.0(6)
C113 C108 N8 C105 -98.4(6)
C109 C108 N8 Ru4 -106.3(5)
C113 C108 N8 Ru4 77.3(5)
F37 C101 F38B F39 -103.4(13)
F38A C101 F38B F39 -170.3(14)
C98 C101 F38B F39 110.3(12)
F37 C101 F39 F38B 119.7(10)
F38A C101 F39 F38B 6.5(9)
C98 C101 F39 F38B -118.5(9)
C9 N1 Ru1 N2 -0.2(5)
C1 N1 Ru1 N2 -175.9(4)
C9 N1 Ru1 C25 -127.7(5)
C1 N1 Ru1 C25 56.7(4)
C9 N1 Ru1 C24 -101.9(5)
C1 N1 Ru1 C24 82.5(5)
C9 N1 Ru1 C23 -149.4(7)
C1 N1 Ru1 C23 35.0(10)
C9 N1 Ru1 C26 -165.9(4)
C1 N1 Ru1 C26 18.4(4)
C9 N1 Ru1 C22 168.6(4)
C1 N1 Ru1 C22 -7.0(5)
C9 N1 Ru1 Cl1 87.7(4)
C1 N1 Ru1 Cl1 -87.9(4)
C12 N2 Ru1 N1 1.0(5)
C13 N2 Ru1 N1 175.3(4)
C12 N2 Ru1 C25 105.3(5)
C13 N2 Ru1 C25 -80.4(4)
C12 N2 Ru1 C24 135.2(5)
C13 N2 Ru1 C24 -50.5(4)
C12 N2 Ru1 C23 172.8(5)
C13 N2 Ru1 C23 -12.9(4)
C12 N2 Ru1 C26 129.7(6)
C13 N2 Ru1 C26 -56.0(8)
C12 N2 Ru1 C22 -166.7(4)
C13 N2 Ru1 C22 7.6(5)
C12 N2 Ru1 Cl1 -87.8(5)
C13 N2 Ru1 Cl1 86.5(4)
C26 C25 Ru1 N1 -95.1(3)
C24 C25 Ru1 N1 149.6(4)
C30 C25 Ru1 N1 28.3(5)
C26 C25 Ru1 N2 167.9(3)
C24 C25 Ru1 N2 52.6(5)
C30 C25 Ru1 N2 -68.8(5)
C26 C25 Ru1 C24 115.3(5)
C30 C25 Ru1 C24 -121.3(7)
C26 C25 Ru1 C23 78.5(4)
C24 C25 Ru1 C23 -36.8(4)
C30 C25 Ru1 C23 -158.2(6)
C24 C25 Ru1 C26 -115.3(5)
C30 C25 Ru1 C26 123.3(6)
C26 C25 Ru1 C22 37.0(3)
C24 C25 Ru1 C22 -78.3(4)
C30 C25 Ru1 C22 160.4(6)
C26 C25 Ru1 Cl1 10.0(4)
C24 C25 Ru1 Cl1 -105.4(4)
C30 C25 Ru1 Cl1 133.3(5)
C23 C24 Ru1 N1 -160.7(3)
C25 C24 Ru1 N1 -43.2(5)
C29 C24 Ru1 N1 75.2(6)
C23 C24 Ru1 N2 102.6(3)
C25 C24 Ru1 N2 -139.9(4)
C29 C24 Ru1 N2 -21.5(6)
C23 C24 Ru1 C25 -117.5(5)
C29 C24 Ru1 C25 118.4(8)
C25 C24 Ru1 C23 117.5(5)
C29 C24 Ru1 C23 -124.1(7)
C23 C24 Ru1 C26 -79.3(4)
C25 C24 Ru1 C26 38.1(4)
C29 C24 Ru1 C26 156.6(6)
C23 C24 Ru1 C22 -37.2(3)
C25 C24 Ru1 C22 80.3(4)
C29 C24 Ru1 C22 -161.3(6)
C23 C24 Ru1 Cl1 5.2(4)
C25 C24 Ru1 Cl1 122.7(4)
C29 C24 Ru1 Cl1 -118.9(5)
C24 C23 Ru1 N1 62.0(9)
C22 C23 Ru1 N1 -55.2(9)
C28 C23 Ru1 N1 -174.8(7)
C24 C23 Ru1 N2 -85.9(3)
C22 C23 Ru1 N2 156.9(3)
C28 C23 Ru1 N2 37.3(7)
C24 C23 Ru1 C25 38.1(3)
C22 C23 Ru1 C25 -79.1(3)
C28 C23 Ru1 C25 161.4(7)
C22 C23 Ru1 C24 -117.2(4)
C28 C23 Ru1 C24 123.3(8)
C24 C23 Ru1 C26 80.3(3)
C22 C23 Ru1 C26 -36.9(3)
C28 C23 Ru1 C26 -156.4(7)
C24 C23 Ru1 C22 117.2(4)
C28 C23 Ru1 C22 -119.6(8)
C24 C23 Ru1 Cl1 -176.4(3)
C22 C23 Ru1 Cl1 66.4(3)
C28 C23 Ru1 Cl1 -53.1(6)
C25 C26 Ru1 N1 93.7(3)
C22 C26 Ru1 N1 -148.5(3)
C31 C26 Ru1 N1 -26.0(7)
C25 C26 Ru1 N2 -33.0(8)
C22 C26 Ru1 N2 84.8(7)
C31 C26 Ru1 N2 -152.7(6)
C22 C26 Ru1 C25 117.8(4)
C31 C26 Ru1 C25 -119.7(8)
C25 C26 Ru1 C24 -39.2(3)
C22 C26 Ru1 C24 78.6(4)
C31 C26 Ru1 C24 -159.0(7)
C25 C26 Ru1 C23 -81.3(3)
C22 C26 Ru1 C23 36.5(3)
C31 C26 Ru1 C23 159.0(7)
C25 C26 Ru1 C22 -117.8(4)
C31 C26 Ru1 C22 122.5(8)
C25 C26 Ru1 Cl1 -173.8(3)
C22 C26 Ru1 Cl1 -56.0(3)
C31 C26 Ru1 Cl1 66.5(6)
C23 C22 Ru1 N1 162.4(3)
C26 C22 Ru1 N1 44.0(4)
C27 C22 Ru1 N1 -76.1(6)
C23 C22 Ru1 N2 -34.4(4)
C26 C22 Ru1 N2 -152.8(3)
C27 C22 Ru1 N2 87.1(6)
C23 C22 Ru1 C25 81.2(3)
C26 C22 Ru1 C25 -37.2(3)
C27 C22 Ru1 C25 -157.3(6)
C23 C22 Ru1 C24 37.5(3)
C26 C22 Ru1 C24 -80.9(3)
C27 C22 Ru1 C24 159.0(6)
C26 C22 Ru1 C23 -118.4(4)
C27 C22 Ru1 C23 121.5(6)
C23 C22 Ru1 C26 118.4(4)
C27 C22 Ru1 C26 -120.1(7)
C23 C22 Ru1 Cl1 -114.7(3)
C26 C22 Ru1 Cl1 126.9(3)
C27 C22 Ru1 Cl1 6.7(5)
C40 N3 Ru2 N4 -1.8(5)
C32 N3 Ru2 N4 -175.4(4)
C40 N3 Ru2 C56 -135.5(5)
C32 N3 Ru2 C56 50.9(4)
C40 N3 Ru2 C55 -106.7(5)
C32 N3 Ru2 C55 79.7(5)
C40 N3 Ru2 C57 -173.3(5)
C32 N3 Ru2 C57 13.2(5)
C40 N3 Ru2 C54 -138.2(7)
C32 N3 Ru2 C54 48.3(9)
C40 N3 Ru2 C53 165.7(5)
C32 N3 Ru2 C53 -7.9(5)
C40 N3 Ru2 Cl2 86.0(5)
C32 N3 Ru2 Cl2 -87.6(4)
C43 N4 Ru2 N3 1.0(5)
C45 N4 Ru2 N3 177.0(4)
C43 N4 Ru2 C56 102.4(5)
C45 N4 Ru2 C56 -81.6(5)
C43 N4 Ru2 C55 129.6(5)
C45 N4 Ru2 C55 -54.5(4)
C43 N4 Ru2 C57 145.0(9)
C45 N4 Ru2 C57 -39.0(11)
C43 N4 Ru2 C54 168.7(5)
C45 N4 Ru2 C54 -15.3(4)
C43 N4 Ru2 C53 -166.7(4)
C45 N4 Ru2 C53 9.3(5)
C43 N4 Ru2 Cl2 -88.0(5)
C45 N4 Ru2 Cl2 88.0(4)
C57 C56 Ru2 N3 -100.2(4)
C55 C56 Ru2 N3 142.0(4)
C61 C56 Ru2 N3 25.4(5)
C57 C56 Ru2 N4 164.0(3)
C55 C56 Ru2 N4 46.2(5)
C61 C56 Ru2 N4 -70.4(6)
C57 C56 Ru2 C55 117.9(5)
C61 C56 Ru2 C55 -116.5(7)
C55 C56 Ru2 C57 -117.9(5)
C61 C56 Ru2 C57 125.6(7)
C57 C56 Ru2 C54 78.9(4)
C55 C56 Ru2 C54 -38.9(4)
C61 C56 Ru2 C54 -155.5(6)
C57 C56 Ru2 C53 37.2(3)
C55 C56 Ru2 C53 -80.6(4)
C61 C56 Ru2 C53 162.8(6)
C57 C56 Ru2 Cl2 -0.3(4)
C55 C56 Ru2 Cl2 -118.2(4)
C61 C56 Ru2 Cl2 125.2(5)
C56 C55 Ru2 N3 -50.4(5)
C54 C55 Ru2 N3 -165.3(3)
C60 C55 Ru2 N3 72.6(6)
C56 C55 Ru2 N4 -147.4(4)
C54 C55 Ru2 N4 97.7(3)
C60 C55 Ru2 N4 -24.4(6)
C54 C55 Ru2 C56 -114.9(5)
C60 C55 Ru2 C56 123.1(7)
C56 C55 Ru2 C57 36.8(4)
C54 C55 Ru2 C57 -78.1(4)
C60 C55 Ru2 C57 159.8(6)
C56 C55 Ru2 C54 114.9(5)
C60 C55 Ru2 C54 -122.1(6)
C56 C55 Ru2 C53 78.0(4)
C54 C55 Ru2 C53 -36.9(3)
C60 C55 Ru2 C53 -159.0(6)
C56 C55 Ru2 Cl2 109.1(4)
C54 C55 Ru2 Cl2 -5.8(4)
C60 C55 Ru2 Cl2 -127.9(5)
C53 C57 Ru2 N3 -155.2(3)
C56 C57 Ru2 N3 88.2(3)
C62 C57 Ru2 N3 -34.8(7)
C53 C57 Ru2 N4 62.1(11)
C56 C57 Ru2 N4 -54.6(11)
C62 C57 Ru2 N4 -177.5(7)
C53 C57 Ru2 C56 116.6(5)
C62 C57 Ru2 C56 -123.0(8)
C53 C57 Ru2 C55 79.0(4)
C56 C57 Ru2 C55 -37.6(3)
C62 C57 Ru2 C55 -160.6(8)
C53 C57 Ru2 C54 36.0(3)
C56 C57 Ru2 C54 -80.6(4)
C62 C57 Ru2 C54 156.4(8)
C56 C57 Ru2 C53 -116.6(5)
C62 C57 Ru2 C53 120.4(8)
C53 C57 Ru2 Cl2 -63.6(3)
C56 C57 Ru2 Cl2 179.8(3)
C62 C57 Ru2 Cl2 56.8(7)
C53 C54 Ru2 N3 -75.0(8)
C55 C54 Ru2 N3 42.0(9)
C59 C54 Ru2 N3 160.5(7)
C53 C54 Ru2 N4 150.6(3)
C55 C54 Ru2 N4 -92.4(3)
C59 C54 Ru2 N4 26.1(7)
C53 C54 Ru2 C56 -78.0(4)
C55 C54 Ru2 C56 39.0(3)
C59 C54 Ru2 C56 157.5(7)
C53 C54 Ru2 C55 -117.0(5)
C59 C54 Ru2 C55 118.5(8)
C53 C54 Ru2 C57 -35.8(3)
C55 C54 Ru2 C57 81.2(4)
C59 C54 Ru2 C57 -160.3(7)
C55 C54 Ru2 C53 117.0(5)
C59 C54 Ru2 C53 -124.5(8)
C53 C54 Ru2 Cl2 59.2(3)
C55 C54 Ru2 Cl2 176.2(3)
C59 C54 Ru2 Cl2 -65.3(6)
C57 C53 Ru2 N3 35.9(5)
C54 C53 Ru2 N3 155.5(3)
C58 C53 Ru2 N3 -86.1(6)
C57 C53 Ru2 N4 -162.0(3)
C54 C53 Ru2 N4 -42.5(4)
C58 C53 Ru2 N4 75.9(7)
C57 C53 Ru2 C56 -38.0(3)
C54 C53 Ru2 C56 81.6(3)
C58 C53 Ru2 C56 -160.0(7)
C57 C53 Ru2 C55 -81.3(4)
C54 C53 Ru2 C55 38.2(3)
C58 C53 Ru2 C55 156.6(7)
C54 C53 Ru2 C57 119.6(5)
C58 C53 Ru2 C57 -122.0(7)
C57 C53 Ru2 C54 -119.6(5)
C58 C53 Ru2 C54 118.4(7)
C57 C53 Ru2 Cl2 117.7(3)
C54 C53 Ru2 Cl2 -122.8(3)
C58 C53 Ru2 Cl2 -4.4(6)
C74 N6 Ru3 N5 -0.3(5)
C76 N6 Ru3 N5 -175.6(4)
C74 N6 Ru3 C86 -103.6(5)
C76 N6 Ru3 C86 81.1(5)
C74 N6 Ru3 C87 -129.1(5)
C76 N6 Ru3 C87 55.5(4)
C74 N6 Ru3 C85 -147.6(7)
C76 N6 Ru3 C85 37.1(10)
C74 N6 Ru3 C88 -168.7(5)
C76 N6 Ru3 C88 16.0(4)
C74 N6 Ru3 C84 169.1(5)
C76 N6 Ru3 C84 -6.3(5)
C74 N6 Ru3 Cl3 87.8(5)
C76 N6 Ru3 Cl3 -87.5(4)
C71 N5 Ru3 N6 1.0(5)
C63 N5 Ru3 N6 174.9(4)
C71 N5 Ru3 C86 133.3(5)
C63 N5 Ru3 C86 -52.8(4)
C71 N5 Ru3 C87 103.5(5)
C63 N5 Ru3 C87 -82.6(5)
C71 N5 Ru3 C85 171.8(5)
C63 N5 Ru3 C85 -14.4(4)
C71 N5 Ru3 C88 135.3(8)
C63 N5 Ru3 C88 -50.8(10)
C71 N5 Ru3 C84 -167.4(5)
C63 N5 Ru3 C84 6.5(6)
C71 N5 Ru3 Cl3 -88.7(5)
C63 N5 Ru3 Cl3 85.2(4)
C87 C86 Ru3 N6 -43.6(5)
C85 C86 Ru3 N6 -161.0(4)
C91 C86 Ru3 N6 74.1(7)
C87 C86 Ru3 N5 -140.7(4)
C85 C86 Ru3 N5 101.9(4)
C91 C86 Ru3 N5 -23.0(7)
C85 C86 Ru3 C87 -117.4(6)
C91 C86 Ru3 C87 117.7(8)
C87 C86 Ru3 C85 117.4(6)
C91 C86 Ru3 C85 -124.9(8)
C87 C86 Ru3 C88 39.9(4)
C85 C86 Ru3 C88 -77.5(4)
C91 C86 Ru3 C88 157.6(7)
C87 C86 Ru3 C84 80.4(5)
C85 C86 Ru3 C84 -37.0(4)
C91 C86 Ru3 C84 -161.9(7)
C87 C86 Ru3 Cl3 119.5(4)
C85 C86 Ru3 Cl3 2.1(5)
C91 C86 Ru3 Cl3 -122.8(6)
C86 C87 Ru3 N6 148.4(4)
C88 C87 Ru3 N6 -97.4(4)
C92 C87 Ru3 N6 26.6(6)
C86 C87 Ru3 N5 52.5(5)
C88 C87 Ru3 N5 166.7(3)
C92 C87 Ru3 N5 -69.3(6)
C88 C87 Ru3 C86 114.2(6)
C92 C87 Ru3 C86 -121.8(8)
C86 C87 Ru3 C85 -37.4(4)
C88 C87 Ru3 C85 76.8(4)
C92 C87 Ru3 C85 -159.2(6)
C86 C87 Ru3 C88 -114.2(6)
C92 C87 Ru3 C88 124.0(7)
C86 C87 Ru3 C84 -78.1(5)
C88 C87 Ru3 C84 36.1(4)
C92 C87 Ru3 C84 160.0(7)
C86 C87 Ru3 Cl3 -107.6(4)
C88 C87 Ru3 Cl3 6.6(5)
C92 C87 Ru3 Cl3 130.6(5)
C84 C85 Ru3 N6 -58.2(9)
C86 C85 Ru3 N6 58.0(10)
C90 C85 Ru3 N6 178.0(7)
C84 C85 Ru3 N5 156.1(4)
C86 C85 Ru3 N5 -87.7(4)
C90 C85 Ru3 N5 32.3(7)
C84 C85 Ru3 C86 -116.2(6)
C90 C85 Ru3 C86 120.0(9)
C84 C85 Ru3 C87 -78.5(5)
C86 C85 Ru3 C87 37.7(4)
C90 C85 Ru3 C87 157.7(8)
C84 C85 Ru3 C88 -34.6(4)
C86 C85 Ru3 C88 81.6(4)
C90 C85 Ru3 C88 -158.4(8)
C86 C85 Ru3 C84 116.2(6)
C90 C85 Ru3 C84 -123.8(9)
C84 C85 Ru3 Cl3 65.3(4)
C86 C85 Ru3 Cl3 -178.6(4)
C90 C85 Ru3 Cl3 -58.5(7)
C84 C88 Ru3 N6 -151.8(4)
C87 C88 Ru3 N6 91.4(4)
C93 C88 Ru3 N6 -25.4(7)
C84 C88 Ru3 N5 75.5(10)
C87 C88 Ru3 N5 -41.3(10)
C93 C88 Ru3 N5 -158.1(7)
C84 C88 Ru3 C86 77.7(4)
C87 C88 Ru3 C86 -39.1(4)
C93 C88 Ru3 C86 -155.8(8)
C84 C88 Ru3 C87 116.8(5)
C93 C88 Ru3 C87 -116.8(8)
C84 C88 Ru3 C85 34.9(4)
C87 C88 Ru3 C85 -81.9(4)
C93 C88 Ru3 C85 161.4(8)
C87 C88 Ru3 C84 -116.8(5)
C93 C88 Ru3 C84 126.4(8)
C84 C88 Ru3 Cl3 -59.0(4)
C87 C88 Ru3 Cl3 -175.8(3)
C93 C88 Ru3 Cl3 67.4(7)
C88 C84 Ru3 N6 39.2(5)
C85 C84 Ru3 N6 160.5(3)
C89 C84 Ru3 N6 -80.4(9)
C88 C84 Ru3 N5 -156.8(4)
C85 C84 Ru3 N5 -35.5(6)
C89 C84 Ru3 N5 83.6(8)
C88 C84 Ru3 C86 -82.5(4)
C85 C84 Ru3 C86 38.7(4)
C89 C84 Ru3 C86 157.8(9)
C88 C84 Ru3 C87 -39.2(4)
C85 C84 Ru3 C87 82.0(4)
C89 C84 Ru3 C87 -158.9(9)
C88 C84 Ru3 C85 -121.3(6)
C89 C84 Ru3 C85 119.1(10)
C85 C84 Ru3 C88 121.3(6)
C89 C84 Ru3 C88 -119.7(9)
C88 C84 Ru3 Cl3 122.9(4)
C85 C84 Ru3 Cl3 -115.8(4)
C89 C84 Ru3 Cl3 3.3(7)
C102 N7 Ru4 N8 0.6(5)
C94 N7 Ru4 N8 176.8(4)
C102 N7 Ru4 C119 102.5(5)
C94 N7 Ru4 C119 -81.3(5)
C102 N7 Ru4 C118 129.4(5)
C94 N7 Ru4 C118 -54.4(4)
C102 N7 Ru4 C120 152.6(7)
C94 N7 Ru4 C120 -31.2(10)
C102 N7 Ru4 C117 167.5(5)
C94 N7 Ru4 C117 -16.3(4)
C102 N7 Ru4 C116 -168.5(5)
C94 N7 Ru4 C116 7.7(5)
C102 N7 Ru4 Cl4 -87.1(5)
C94 N7 Ru4 Cl4 89.1(4)
C105 N8 Ru4 N7 -1.7(5)
C108 N8 Ru4 N7 -176.7(4)
C105 N8 Ru4 C119 -135.9(5)
C108 N8 Ru4 C119 49.1(4)
C105 N8 Ru4 C118 -106.1(5)
C108 N8 Ru4 C118 78.9(5)
C105 N8 Ru4 C120 -174.4(5)
C108 N8 Ru4 C120 10.6(4)
C105 N8 Ru4 C117 -131.3(7)
C108 N8 Ru4 C117 53.7(9)
C105 N8 Ru4 C116 165.8(4)
C108 N8 Ru4 C116 -9.2(5)
C105 N8 Ru4 Cl4 86.9(5)
C108 N8 Ru4 Cl4 -88.1(4)
C120 C119 Ru4 N7 161.0(3)
C118 C119 Ru4 N7 44.8(5)
C124 C119 Ru4 N7 -74.8(6)
C120 C119 Ru4 N8 -102.4(3)
C118 C119 Ru4 N8 141.4(4)
C124 C119 Ru4 N8 21.8(6)
C120 C119 Ru4 C118 116.1(5)
C124 C119 Ru4 C118 -119.6(7)
C118 C119 Ru4 C120 -116.1(5)
C124 C119 Ru4 C120 124.3(6)
C120 C119 Ru4 C117 79.0(3)
C118 C119 Ru4 C117 -37.1(4)
C124 C119 Ru4 C117 -156.7(6)
C120 C119 Ru4 C116 38.5(3)
C118 C119 Ru4 C116 -77.7(4)
C124 C119 Ru4 C116 162.7(6)
C120 C119 Ru4 Cl4 -5.0(4)
C118 C119 Ru4 Cl4 -121.1(4)
C124 C119 Ru4 Cl4 119.3(5)
C117 C118 Ru4 N7 94.5(3)
C119 C118 Ru4 N7 -148.6(4)
C123 C118 Ru4 N7 -32.3(5)
C117 C118 Ru4 N8 -168.3(3)
C119 C118 Ru4 N8 -51.4(5)
C123 C118 Ru4 N8 65.0(5)
C117 C118 Ru4 C119 -117.0(6)
C123 C118 Ru4 C119 116.3(7)
C117 C118 Ru4 C120 -78.9(4)
C119 C118 Ru4 C120 38.0(4)
C123 C118 Ru4 C120 154.4(6)
C119 C118 Ru4 C117 117.0(6)
C123 C118 Ru4 C117 -126.7(6)
C117 C118 Ru4 C116 -36.7(3)
C119 C118 Ru4 C116 80.2(4)
C123 C118 Ru4 C116 -163.4(6)
C117 C118 Ru4 Cl4 -9.9(4)
C119 C118 Ru4 Cl4 107.1(4)
C123 C118 Ru4 Cl4 -136.6(5)
C119 C120 Ru4 N7 -64.4(9)
C116 C120 Ru4 N7 50.6(10)
C125 C120 Ru4 N7 173.1(7)
C119 C120 Ru4 N8 86.5(3)
C116 C120 Ru4 N8 -158.6(3)
C125 C120 Ru4 N8 -36.0(6)
C116 C120 Ru4 C119 114.9(4)
C125 C120 Ru4 C119 -122.5(7)
C119 C120 Ru4 C118 -38.9(3)
C116 C120 Ru4 C118 76.1(3)
C125 C120 Ru4 C118 -161.4(7)
C119 C120 Ru4 C117 -80.7(3)
C116 C120 Ru4 C117 34.2(3)
C125 C120 Ru4 C117 156.7(7)
C119 C120 Ru4 C116 -114.9(4)
C125 C120 Ru4 C116 122.5(7)
C119 C120 Ru4 Cl4 176.5(3)
C116 C120 Ru4 Cl4 -68.5(3)
C125 C120 Ru4 Cl4 54.0(6)
C116 C117 Ru4 N7 148.8(3)
C118 C117 Ru4 N7 -94.3(3)
C122 C117 Ru4 N7 26.7(7)
C116 C117 Ru4 N8 -83.3(8)
C118 C117 Ru4 N8 33.6(8)
C122 C117 Ru4 N8 154.6(7)
C116 C117 Ru4 C119 -78.2(3)
C118 C117 Ru4 C119 38.7(3)
C122 C117 Ru4 C119 159.6(7)
C116 C117 Ru4 C118 -116.9(4)
C122 C117 Ru4 C118 121.0(8)
C116 C117 Ru4 C120 -35.5(3)
C118 C117 Ru4 C120 81.4(3)
C122 C117 Ru4 C120 -157.6(7)
C118 C117 Ru4 C116 116.9(4)
C122 C117 Ru4 C116 -122.1(8)
C116 C117 Ru4 Cl4 56.9(3)
C118 C117 Ru4 Cl4 173.7(3)
C122 C117 Ru4 Cl4 -65.3(7)
C117 C116 Ru4 N7 -42.7(4)
C120 C116 Ru4 N7 -164.3(3)
C121 C116 Ru4 N7 78.8(5)
C117 C116 Ru4 N8 154.1(3)
C120 C116 Ru4 N8 32.6(5)
C121 C116 Ru4 N8 -84.3(5)
C117 C116 Ru4 C119 82.4(3)
C120 C116 Ru4 C119 -39.2(3)
C121 C116 Ru4 C119 -156.0(5)
C117 C116 Ru4 C118 38.0(3)
C120 C116 Ru4 C118 -83.5(3)
C121 C116 Ru4 C118 159.6(5)
C117 C116 Ru4 C120 121.6(5)
C121 C116 Ru4 C120 -116.9(6)
C120 C116 Ru4 C117 -121.6(5)
C121 C116 Ru4 C117 121.5(6)
C117 C116 Ru4 Cl4 -125.8(3)
C120 C116 Ru4 Cl4 112.6(3)
C121 C116 Ru4 Cl4 -4.3(5)
